data_4066095
loop_
_publ_author_name
'Kirillov, Evgeny'
'Marquet, Nicolas'
'Razavi, Abbas'
'Belia, Vincenzo'
'Hampel, Frank'
'Roisnel, Thierry'
'Gladysz, John A.'
'Carpentier, Jean-Fran\,cois'

_publ_section_title
;
 NewC1-Symmetric Ph2C-Bridged Multisubstitutedansa-Zirconocenes for Highly
 Isospecific Propylene Polymerization: Synthetic Approach via Activated
 Fulvenes&#x2020;
;
_journal_issue 21
_journal_name_full Organometallics
_journal_page_first 5073
_journal_paper_doi 10.1021/om100289y
_journal_volume 29
_journal_year 2010
_chemical_absolute_configuration ad
_chemical_compound_source 'synthesis as described'
_chemical_formula_moiety 'C49 H50 Cl2 Zr1'
_chemical_formula_sum 'C49 H50 Cl2 Zr'
_chemical_formula_weight 801.01
_chemical_name_systematic
;
 ?
;
_space_group_IT_number 9
_symmetry_cell_setting monoclinic
_symmetry_Int_Tables_number 9
_symmetry_space_group_name_Hall 'C -2yc'
_symmetry_space_group_name_H-M 'C 1 c 1'
_atom_sites_solution_hydrogens geom
_atom_sites_solution_primary direct
_atom_sites_solution_secondary difmap
_audit_conform_dict_location ftp://ftp.iucr.org/pub/cif_core.dic
_audit_conform_dict_name cif_core.dic
_audit_conform_dict_version 2.3
_audit_creation_date 2007-09-13T18:10:50-00:00
_audit_creation_method 'WinGX routine CIF_UPDATE'
_cell_angle_alpha 90
_cell_angle_beta 92.746(9)
_cell_angle_gamma 90
_cell_formula_units_Z 8
_cell_length_a 22.104(4)
_cell_length_b 10.2250(16)
_cell_length_c 35.465(6)
_cell_measurement_reflns_used 7245
_cell_measurement_temperature 100(2)
_cell_measurement_theta_max 27.5
_cell_measurement_theta_min 2.19
_cell_measurement_wavelength 0.71073
_cell_volume 8006(2)
_computing_cell_refinement 'Bruker SMART, 2006'
_computing_data_collection 'Bruker SMART, 2006'
_computing_data_reduction 'Bruker SAINT, 2006'
_computing_molecular_graphics 'Ortep-3 for Windows (Farrugia, 1997)'
_computing_publication_material 'WinGX publication routines (Farrugia, 1999)'
_computing_structure_refinement 'SHELXL-97 (Sheldrick, 1997)'
_computing_structure_solution 'SIR97 (Altomare et al., 1999)'
_diffrn_ambient_temperature 100(2)
_diffrn_detector 'CCD plate'
_diffrn_measured_fraction_theta_full 0.993
_diffrn_measured_fraction_theta_max 0.993
_diffrn_measurement_device_type 'APEXII, Bruker-AXS'
_diffrn_measurement_method 'CCD rotation images, thin slices'
_diffrn_radiation_monochromator graphite
_diffrn_radiation_probe x-ray
_diffrn_radiation_type MoK\a
_diffrn_radiation_wavelength 0.71073
_diffrn_reflns_av_R_equivalents 0.0612
_diffrn_reflns_av_unetI/netI 0.0671
_diffrn_reflns_limit_h_max 28
_diffrn_reflns_limit_h_min -28
_diffrn_reflns_limit_k_max 13
_diffrn_reflns_limit_k_min -13
_diffrn_reflns_limit_l_max 45
_diffrn_reflns_limit_l_min -46
_diffrn_reflns_number 58396
_diffrn_reflns_theta_full 27.48
_diffrn_reflns_theta_max 27.48
_diffrn_reflns_theta_min 3.02
_exptl_absorpt_coefficient_mu 0.442
_exptl_absorpt_correction_T_max 0.961
_exptl_absorpt_correction_T_min 0.830
_exptl_absorpt_correction_type multi-scan
_exptl_absorpt_process_details
;
  [Sheldrick, G.M. (2002). SADABS Bruker AXS Inc., Madison, Wisconsin, USA]
;
_exptl_crystal_colour red
_exptl_crystal_density_diffrn 1.329
_exptl_crystal_density_method 'not measured'
_exptl_crystal_description stick
_exptl_crystal_F_000 3344
_exptl_crystal_size_max 0.4
_exptl_crystal_size_mid 0.18
_exptl_crystal_size_min 0.09
_refine_diff_density_max 0.603
_refine_diff_density_min -1.088
_refine_diff_density_rms 0.079
_refine_ls_abs_structure_details 'Flack H D (1983), Acta Cryst. A39, 876-881'
_refine_ls_abs_structure_Flack 0.57(3)
_refine_ls_extinction_method none
_refine_ls_goodness_of_fit_ref 1.13
_refine_ls_hydrogen_treatment constr
_refine_ls_matrix_type full
_refine_ls_number_parameters 956
_refine_ls_number_reflns 18178
_refine_ls_number_restraints 2
_refine_ls_restrained_S_all 1.13
_refine_ls_R_factor_all 0.0545
_refine_ls_R_factor_gt 0.049
_refine_ls_shift/su_max 0.007
_refine_ls_shift/su_mean 0.001
_refine_ls_structure_factor_coef Fsqd
_refine_ls_weighting_details 'calc w=1/[\s^2^(Fo^2^)+(0.0294P)^2^+5.1658P] where P=(Fo^2^+2Fc^2^)/3'
_refine_ls_weighting_scheme calc
_refine_ls_wR_factor_gt 0.0903
_refine_ls_wR_factor_ref 0.0926
_reflns_number_gt 16830
_reflns_number_total 18178
_reflns_threshold_expression >2sigma(I)
_cod_data_source_file om100289y_si_001.cif
_cod_data_source_block job
_cod_original_sg_symbol_H-M 'C c'
_cod_database_code 4066095

loop_
_symmetry_equiv_pos_as_xyz
'x, y, z'
'x, -y, z+1/2'
'x+1/2, y+1/2, z'
'x+1/2, -y+1/2, z+1/2'

loop_
_atom_site_label
_atom_site_type_symbol
_atom_site_fract_x
_atom_site_fract_y
_atom_site_fract_z
_atom_site_U_iso_or_equiv
_atom_site_adp_type
_atom_site_occupancy
_atom_site_calc_flag
_atom_site_refinement_flags
Zr1 Zr 0.194068(13) 0.46634(3) 0.277603(9) 0.00799(7) Uani 1 d .
Cl1 Cl 0.18230(4) 0.55853(8) 0.21475(2) 0.01229(18) Uani 1 d .
Cl2 Cl 0.24283(4) 0.65317(9) 0.30847(3) 0.0156(2) Uani 1 d .
C1 C 0.32941(19) 0.3818(4) 0.14454(11) 0.0148(8) Uani 1 d .
C1A C 0.3909(2) 0.4461(5) 0.15312(14) 0.0300(12) Uani 1 d .
H1A1 H 0.3852 0.5291 0.1663 0.045 Uiso 1 calc R
H1A2 H 0.4107 0.4626 0.1294 0.045 Uiso 1 calc R
H1A3 H 0.4163 0.3879 0.1691 0.045 Uiso 1 calc R
C1B C 0.3395(2) 0.2606(4) 0.11989(13) 0.0257(10) Uani 1 d .
H1B1 H 0.3606 0.2864 0.0974 0.039 Uiso 1 calc R
H1B2 H 0.3002 0.2219 0.1122 0.039 Uiso 1 calc R
H1B3 H 0.364 0.1964 0.1344 0.039 Uiso 1 calc R
C1C C 0.2886(2) 0.4779(4) 0.12149(14) 0.0305(12) Uani 1 d .
H1C1 H 0.277 0.5504 0.1377 0.046 Uiso 1 calc R
H1C2 H 0.2521 0.4322 0.1118 0.046 Uiso 1 calc R
H1C3 H 0.3107 0.5121 0.1003 0.046 Uiso 1 calc R
C2 C 0.29821(17) 0.3425(3) 0.18058(11) 0.0110(7) Uani 1 d .
C3 C 0.24461(17) 0.2629(3) 0.17765(10) 0.0099(7) Uani 1 d .
H3 H 0.2296 0.2364 0.1533 0.012 Uiso 1 calc R
C4 C 0.21416(16) 0.2235(3) 0.20848(10) 0.0106(7) Uani 1 d .
H4 H 0.1786 0.1718 0.2051 0.013 Uiso 1 calc R
C5 C 0.31941(19) 0.3798(3) 0.21599(10) 0.0121(8) Uani 1 d .
H5 H 0.3547 0.4326 0.2187 0.014 Uiso 1 calc R
C6 C 0.28940(17) 0.3408(3) 0.24857(11) 0.0108(8) Uani 1 d .
C7 C 0.23541(17) 0.2595(3) 0.24556(11) 0.0100(7) Uani 1 d .
C11 C 0.4054(2) 0.5279(4) 0.36601(12) 0.0155(9) Uani 1 d .
C11A C 0.37343(19) 0.6335(4) 0.38932(12) 0.0226(9) Uani 1 d .
H11A H 0.3469 0.6864 0.3725 0.034 Uiso 1 calc R
H11B H 0.404 0.69 0.4019 0.034 Uiso 1 calc R
H11C H 0.3493 0.591 0.4083 0.034 Uiso 1 calc R
C11B C 0.44350(19) 0.4373(4) 0.39254(12) 0.0194(9) Uani 1 d .
H11D H 0.4173 0.3962 0.4106 0.029 Uiso 1 calc R
H11E H 0.4749 0.4887 0.4062 0.029 Uiso 1 calc R
H11F H 0.4626 0.3695 0.3776 0.029 Uiso 1 calc R
C11C C 0.4482(2) 0.5948(5) 0.33952(14) 0.0298(11) Uani 1 d .
H11G H 0.4707 0.5282 0.326 0.045 Uiso 1 calc R
H11H H 0.4768 0.6502 0.3543 0.045 Uiso 1 calc R
H11I H 0.4248 0.6487 0.3213 0.045 Uiso 1 calc R
C12 C 0.35655(18) 0.4459(4) 0.34458(12) 0.0139(8) Uani 1 d .
C13 C 0.31237(18) 0.3803(4) 0.36564(11) 0.0135(8) Uani 1 d .
H13 H 0.3156 0.3864 0.3924 0.016 Uiso 1 calc R
C14 C 0.26574(18) 0.3095(4) 0.34962(11) 0.0127(8) Uani 1 d .
H14 H 0.2372 0.2689 0.3651 0.015 Uiso 1 calc R
C15 C 0.35248(18) 0.4349(4) 0.30590(11) 0.0127(8) Uani 1 d .
H15 H 0.3818 0.4758 0.2911 0.015 Uiso 1 calc R
C16 C 0.30421(17) 0.3622(3) 0.28795(11) 0.0117(8) Uani 1 d .
C17 C 0.25982(18) 0.2963(3) 0.30921(11) 0.0098(8) Uani 1 d .
C18 C 0.21592(16) 0.2345(3) 0.28350(10) 0.0091(7) Uani 1 d .
C20 C 0.15471(17) 0.1787(3) 0.29576(10) 0.0097(7) Uani 1 d .
C21 C 0.16307(17) 0.1074(3) 0.33369(10) 0.0100(7) Uani 1 d .
C22 C 0.12243(19) 0.1212(4) 0.36249(12) 0.0134(8) Uani 1 d .
H22 H 0.0881 0.1764 0.3589 0.016 Uiso 1 calc R
C23 C 0.1322(2) 0.0540(4) 0.39668(11) 0.0178(9) Uani 1 d .
H23 H 0.1045 0.0644 0.4162 0.021 Uiso 1 calc R
C24 C 0.18162(19) -0.0271(3) 0.40217(11) 0.0151(8) Uani 1 d .
H24 H 0.1886 -0.0707 0.4256 0.018 Uiso 1 calc R
C25 C 0.22109(19) -0.0451(3) 0.37353(11) 0.0141(8) Uani 1 d .
H25 H 0.2543 -0.1035 0.3771 0.017 Uiso 1 calc R
C26 C 0.21249(17) 0.0217(4) 0.33943(11) 0.0143(8) Uani 1 d .
H26 H 0.2401 0.0093 0.32 0.017 Uiso 1 calc R
C27 C 0.12260(17) 0.0778(3) 0.26965(10) 0.0097(7) Uani 1 d .
C28 C 0.05932(19) 0.0706(4) 0.26725(11) 0.0141(8) Uani 1 d .
H28 H 0.0366 0.1335 0.2803 0.017 Uiso 1 calc R
C29 C 0.0288(2) -0.0256(4) 0.24645(12) 0.0179(9) Uani 1 d .
H29 H -0.0143 -0.0277 0.2449 0.022 Uiso 1 calc R
C30 C 0.0626(2) -0.1201(4) 0.22766(12) 0.0176(9) Uani 1 d .
H30 H 0.0425 -0.1863 0.213 0.021 Uiso 1 calc R
C31 C 0.12516(19) -0.1160(4) 0.23068(11) 0.0158(8) Uani 1 d .
H31 H 0.148 -0.1811 0.2186 0.019 Uiso 1 calc R
C32 C 0.15489(19) -0.0180(3) 0.25112(11) 0.0123(8) Uani 1 d .
H32 H 0.1979 -0.0159 0.2525 0.015 Uiso 1 calc R
C33 C 0.11887(17) 0.3094(4) 0.29773(11) 0.0095(8) Uani 1 d .
C34 C 0.09054(17) 0.3820(3) 0.26701(10) 0.0099(8) Uani 1 d .
C35 C 0.0693(2) 0.3387(4) 0.22763(12) 0.0128(9) Uani 1 d .
H35A H 0.0973 0.2731 0.2184 0.019 Uiso 1 calc R
H35B H 0.0681 0.4143 0.2106 0.019 Uiso 1 calc R
H35C H 0.0287 0.3007 0.2284 0.019 Uiso 1 calc R
C36 C 0.08098(17) 0.5108(4) 0.28033(10) 0.0095(8) Uani 1 d .
H36 H 0.0634 0.5798 0.2656 0.011 Uiso 1 calc R
C37 C 0.10133(17) 0.5219(4) 0.31851(10) 0.0110(7) Uani 1 d .
C38 C 0.12710(16) 0.3988(3) 0.32870(10) 0.0083(7) Uani 1 d .
H38 H 0.1468 0.3788 0.3524 0.01 Uiso 1 calc R
C39 C 0.08702(19) 0.6316(4) 0.34601(11) 0.0128(8) Uani 1 d .
C39A C 0.13147(19) 0.6317(4) 0.38023(11) 0.0144(8) Uani 1 d .
H39A H 0.1724 0.6493 0.372 0.022 Uiso 1 calc R
H39B H 0.1307 0.5462 0.3927 0.022 Uiso 1 calc R
H39C H 0.1199 0.6997 0.398 0.022 Uiso 1 calc R
C39B C 0.0895(2) 0.7663(4) 0.32682(11) 0.0158(8) Uani 1 d .
H39D H 0.0745 0.8333 0.3438 0.024 Uiso 1 calc R
H39E H 0.0641 0.7652 0.3034 0.024 Uiso 1 calc R
H39F H 0.1314 0.7864 0.3211 0.024 Uiso 1 calc R
C40 C 0.02101(18) 0.6034(3) 0.35749(11) 0.0133(8) Uani 1 d .
C41 C -0.0281(2) 0.6305(4) 0.33297(12) 0.0202(9) Uani 1 d .
H41 H -0.0209 0.6677 0.309 0.024 Uiso 1 calc R
C42 C -0.0882(2) 0.6051(4) 0.34218(13) 0.0258(10) Uani 1 d .
H42 H -0.121 0.6264 0.325 0.031 Uiso 1 calc R
C43 C -0.0988(3) 0.5483(5) 0.37694(16) 0.0297(13) Uani 1 d .
H43 H -0.1389 0.5304 0.3839 0.036 Uiso 1 calc R
C44 C -0.0504(2) 0.5185(4) 0.40093(14) 0.0301(11) Uani 1 d .
H44 H -0.0575 0.4783 0.4245 0.036 Uiso 1 calc R
C45 C 0.0087(2) 0.5455(4) 0.39175(12) 0.0241(9) Uani 1 d .
H45 H 0.0411 0.524 0.4092 0.029 Uiso 1 calc R
Zr2 Zr -0.008938(13) 0.29235(3) 0.085220(9) 0.00840(8) Uani 1 d .
Cl3 Cl -0.05591(4) 0.10087(8) 0.05572(3) 0.0149(2) Uani 1 d .
Cl4 Cl 0.00169(4) 0.20418(8) 0.14851(2) 0.01367(18) Uani 1 d .
C51 C -0.14618(19) 0.3788(4) 0.21623(11) 0.0142(8) Uani 1 d .
C51A C -0.1047(2) 0.2839(4) 0.23913(14) 0.0328(13) Uani 1 d .
H51A H -0.1254 0.254 0.2614 0.049 Uiso 1 calc R
H51B H -0.0671 0.3289 0.2472 0.049 Uiso 1 calc R
H51C H -0.0953 0.2085 0.2234 0.049 Uiso 1 calc R
C51B C -0.2061(2) 0.3118(5) 0.20760(14) 0.0247(10) Uani 1 d .
H51D H -0.2247 0.2893 0.2313 0.037 Uiso 1 calc R
H51E H -0.1994 0.2319 0.1931 0.037 Uiso 1 calc R
H51F H -0.233 0.3706 0.1928 0.037 Uiso 1 calc R
C51C C -0.1572(2) 0.5010(4) 0.24057(12) 0.0191(9) Uani 1 d .
H51G H -0.1848 0.5608 0.2266 0.029 Uiso 1 calc R
H51H H -0.1186 0.5452 0.2465 0.029 Uiso 1 calc R
H51I H -0.1753 0.4745 0.2641 0.029 Uiso 1 calc R
C52 C -0.11467(17) 0.4191(4) 0.17998(11) 0.0118(8) Uani 1 d .
C53 C -0.06153(18) 0.4994(3) 0.18268(11) 0.0123(8) Uani 1 d .
H53 H -0.0469 0.5264 0.2071 0.015 Uiso 1 calc R
C54 C -0.03056(17) 0.5398(3) 0.15234(10) 0.0115(7) Uani 1 d .
H54 H 0.0044 0.5932 0.1558 0.014 Uiso 1 calc R
C55 C -0.13503(18) 0.3812(3) 0.14445(11) 0.0114(8) Uani 1 d .
H55 H -0.17 0.3273 0.1417 0.014 Uiso 1 calc R
C56 C -0.10547(17) 0.4202(3) 0.11211(11) 0.0103(7) Uani 1 d .
C57 C -0.05134(17) 0.5008(3) 0.11545(11) 0.0095(7) Uani 1 d .
C58 C -0.03079(17) 0.5252(3) 0.07752(10) 0.0108(7) Uani 1 d .
C61 C -0.2131(2) 0.2109(4) -0.00532(13) 0.0172(10) Uani 1 d .
C61A C -0.1764(2) 0.0956(4) -0.02114(12) 0.0229(9) Uani 1 d .
H61A H -0.2035 0.0392 -0.0366 0.034 Uiso 1 calc R
H61B H -0.158 0.0447 -0.0001 0.034 Uiso 1 calc R
H61C H -0.1445 0.1299 -0.0366 0.034 Uiso 1 calc R
C61B C -0.2462(2) 0.2843(4) -0.03797(12) 0.0244(10) Uani 1 d .
H61D H -0.271 0.3542 -0.0278 0.037 Uiso 1 calc R
H61E H -0.2723 0.2233 -0.0526 0.037 Uiso 1 calc R
H61F H -0.2164 0.3223 -0.0544 0.037 Uiso 1 calc R
C61C C -0.2599(2) 0.1550(4) 0.02050(13) 0.0236(10) Uani 1 d .
H61G H -0.2826 0.2267 0.0315 0.035 Uiso 1 calc R
H61H H -0.2392 0.1043 0.0407 0.035 Uiso 1 calc R
H61I H -0.2878 0.098 0.0059 0.035 Uiso 1 calc R
C62 C -0.16783(18) 0.3013(3) 0.01617(11) 0.0125(8) Uani 1 d .
C63 C -0.12240(17) 0.3658(3) -0.00500(11) 0.0128(8) Uani 1 d .
H63 H -0.1236 0.3549 -0.0316 0.015 Uiso 1 calc R
C64 C -0.07752(18) 0.4420(3) 0.01152(11) 0.0110(8) Uani 1 d .
H64 H -0.0488 0.4832 -0.0036 0.013 Uiso 1 calc R
C65 C -0.16578(17) 0.3187(4) 0.05439(11) 0.0101(7) Uani 1 d .
H65 H -0.196 0.2797 0.0689 0.012 Uiso 1 calc R
C66 C -0.11931(18) 0.3940(3) 0.07285(11) 0.0108(8) Uani 1 d .
C67 C -0.07410(18) 0.4592(3) 0.05137(12) 0.0116(8) Uani 1 d .
C70 C 0.03157(16) 0.5774(3) 0.06595(10) 0.0093(7) Uani 1 d .
C71 C 0.02627(18) 0.6458(3) 0.02679(11) 0.0114(8) Uani 1 d .
C72 C 0.07137(19) 0.6315(3) 0.00109(12) 0.0114(8) Uani 1 d .
H72 H 0.106 0.5796 0.0073 0.014 Uiso 1 calc R
C73 C 0.06558(18) 0.6935(4) -0.03388(11) 0.0161(8) Uani 1 d .
H73 H 0.0961 0.6817 -0.0516 0.019 Uiso 1 calc R
C74 C 0.0166(2) 0.7715(4) -0.04317(12) 0.0187(9) Uani 1 d .
H74 H 0.0128 0.8114 -0.0674 0.022 Uiso 1 calc R
C75 C -0.0273(2) 0.7918(3) -0.01702(12) 0.0182(9) Uani 1 d .
H75 H -0.0605 0.8483 -0.023 0.022 Uiso 1 calc R
C76 C -0.02267(18) 0.7294(4) 0.01791(11) 0.0143(8) Uani 1 d .
H76 H -0.0527 0.7435 0.0358 0.017 Uiso 1 calc R
C77 C 0.06242(18) 0.6813(3) 0.09202(10) 0.0112(8) Uani 1 d .
C78 C 0.12539(18) 0.6883(3) 0.09504(11) 0.0119(8) Uani 1 d .
H78 H 0.1488 0.6251 0.0826 0.014 Uiso 1 calc R
C79 C 0.1543(2) 0.7867(4) 0.11606(12) 0.0164(9) Uani 1 d .
H79 H 0.1973 0.7893 0.1185 0.02 Uiso 1 calc R
C80 C 0.1205(2) 0.8807(4) 0.13340(14) 0.0200(10) Uani 1 d .
H80 H 0.1403 0.948 0.1478 0.024 Uiso 1 calc R
C81 C 0.0575(2) 0.8769(4) 0.12982(11) 0.0185(9) Uani 1 d .
H81 H 0.0344 0.9421 0.1416 0.022 Uiso 1 calc R
C82 C 0.02848(19) 0.7781(3) 0.10900(11) 0.0131(8) Uani 1 d .
H82 H -0.0145 0.7765 0.1063 0.016 Uiso 1 calc R
C83 C 0.06717(17) 0.4481(3) 0.06486(11) 0.0086(8) Uani 1 d .
C84 C 0.09510(17) 0.3769(3) 0.09593(11) 0.0110(8) Uani 1 d .
C85 C 0.11549(19) 0.4209(4) 0.13480(11) 0.0118(8) Uani 1 d .
H85A H 0.1193 0.3448 0.1516 0.018 Uiso 1 calc R
H85B H 0.0857 0.4818 0.1444 0.018 Uiso 1 calc R
H85C H 0.1548 0.4648 0.1338 0.018 Uiso 1 calc R
C86 C 0.05834(16) 0.3579(3) 0.03443(11) 0.0104(7) Uani 1 d .
H86 H 0.0387 0.3772 0.0107 0.012 Uiso 1 calc R
C87 C 0.08352(17) 0.2346(3) 0.04510(10) 0.0105(7) Uani 1 d .
C88 C 0.10378(17) 0.2455(4) 0.08290(11) 0.0116(8) Uani 1 d .
H88 H 0.1208 0.1763 0.0978 0.014 Uiso 1 calc R
C89 C 0.09778(18) 0.1253(3) 0.01730(11) 0.0124(8) Uani 1 d .
C89A C 0.09609(19) -0.0094(4) 0.03629(12) 0.0172(9) Uani 1 d .
H89A H 0.1226 -0.0088 0.0593 0.026 Uiso 1 calc R
H89B H 0.1101 -0.0761 0.0189 0.026 Uiso 1 calc R
H89C H 0.0545 -0.0293 0.0428 0.026 Uiso 1 calc R
C89B C 0.0521(2) 0.1240(4) -0.01718(12) 0.0162(9) Uani 1 d .
H89D H 0.0114 0.1048 -0.0087 0.024 Uiso 1 calc R
H89E H 0.0639 0.0568 -0.0351 0.024 Uiso 1 calc R
H89F H 0.0519 0.2098 -0.0295 0.024 Uiso 1 calc R
C90 C 0.16192(18) 0.1602(3) 0.00505(11) 0.0145(8) Uani 1 d .
C91 C 0.17002(18) 0.2624(4) -0.02053(10) 0.0166(8) Uani 1 d .
H91 H 0.1355 0.3091 -0.0302 0.02 Uiso 1 calc R
C92 C 0.2266(2) 0.2975(4) -0.03223(13) 0.0245(10) Uani 1 d .
H92 H 0.2305 0.365 -0.0504 0.029 Uiso 1 calc R
C93 C 0.2783(2) 0.2328(5) -0.01707(15) 0.0296(13) Uani 1 d .
H93 H 0.3175 0.2573 -0.0243 0.036 Uiso 1 calc R
C94 C 0.2712(2) 0.1345(4) 0.00818(16) 0.0335(12) Uani 1 d .
H94 H 0.306 0.09 0.0184 0.04 Uiso 1 calc R
C95 C 0.2142(2) 0.0977(4) 0.01938(13) 0.0267(10) Uani 1 d .
H95 H 0.2108 0.0287 0.0371 0.032 Uiso 1 calc R

loop_
_atom_site_aniso_label
_atom_site_aniso_U_11
_atom_site_aniso_U_22
_atom_site_aniso_U_33
_atom_site_aniso_U_23
_atom_site_aniso_U_13
_atom_site_aniso_U_12
Zr1 0.00881(18) 0.00785(16) 0.00744(17) 0.00005(13) 0.00187(13) -0.00038(13)
Cl1 0.0159(5) 0.0103(4) 0.0107(4) 0.0013(3) 0.0018(4) 0.0002(3)
Cl2 0.0154(5) 0.0142(4) 0.0172(5) -0.0044(4) 0.0007(4) -0.0038(4)
C1 0.014(2) 0.020(2) 0.0112(19) 0.0012(15) 0.0046(16) 0.0035(16)
C1A 0.038(3) 0.033(3) 0.020(3) 0.001(2) 0.017(2) -0.016(2)
C1B 0.028(3) 0.026(2) 0.024(2) -0.0018(19) 0.013(2) -0.0006(19)
C1C 0.028(3) 0.036(3) 0.028(3) 0.022(2) 0.014(2) 0.015(2)
C2 0.0100(19) 0.0091(17) 0.014(2) 0.0013(14) 0.0048(15) 0.0043(14)
C3 0.013(2) 0.0090(16) 0.0071(18) -0.0015(13) -0.0006(15) 0.0013(14)
C4 0.0057(18) 0.0106(17) 0.0157(19) -0.0011(14) 0.0016(15) 0.0019(14)
C5 0.016(2) 0.0119(18) 0.0091(19) 0.0000(14) 0.0047(16) 0.0005(15)
C6 0.010(2) 0.0100(18) 0.0123(19) 0.0013(14) 0.0045(15) 0.0069(14)
C7 0.012(2) 0.0071(16) 0.0117(19) 0.0019(14) 0.0045(15) 0.0008(14)
C11 0.010(2) 0.026(2) 0.011(2) -0.0019(16) 0.0014(16) -0.0050(16)
C11A 0.020(2) 0.024(2) 0.023(2) -0.0081(17) -0.0054(18) -0.0009(17)
C11B 0.010(2) 0.030(2) 0.018(2) -0.0078(18) -0.0023(17) -0.0022(17)
C11C 0.024(3) 0.041(3) 0.024(3) -0.002(2) 0.002(2) -0.020(2)
C12 0.010(2) 0.0157(18) 0.016(2) -0.0001(15) 0.0006(16) -0.0002(15)
C13 0.017(2) 0.0152(18) 0.0078(18) 0.0001(14) 0.0004(15) 0.0005(15)
C14 0.012(2) 0.0127(17) 0.014(2) 0.0032(14) 0.0041(16) 0.0000(14)
C15 0.014(2) 0.0121(17) 0.013(2) 0.0004(15) 0.0064(16) 0.0013(15)
C16 0.0065(19) 0.0109(18) 0.018(2) 0.0015(14) 0.0001(15) 0.0009(14)
C17 0.008(2) 0.0094(18) 0.012(2) 0.0015(13) 0.0009(16) -0.0010(13)
C18 0.0058(17) 0.0081(17) 0.0135(19) 0.0004(14) 0.0035(14) 0.0026(13)
C20 0.0093(19) 0.0101(18) 0.0099(18) 0.0014(13) 0.0043(15) 0.0006(13)
C21 0.013(2) 0.0093(17) 0.0076(18) 0.0004(13) -0.0003(15) -0.0039(14)
C22 0.015(2) 0.0089(17) 0.017(2) 0.0010(15) 0.0045(18) 0.0009(14)
C23 0.030(2) 0.0140(19) 0.0106(19) -0.0010(15) 0.0087(17) -0.0042(16)
C24 0.024(2) 0.0110(18) 0.0106(19) 0.0020(14) 0.0005(16) -0.0020(15)
C25 0.014(2) 0.0081(17) 0.019(2) 0.0014(14) -0.0017(16) -0.0004(14)
C26 0.012(2) 0.0145(19) 0.016(2) -0.0020(15) 0.0022(15) 0.0032(15)
C27 0.0109(19) 0.0099(17) 0.0084(18) 0.0023(13) 0.0007(15) -0.0015(14)
C28 0.014(2) 0.0149(19) 0.013(2) 0.0026(15) 0.0027(16) -0.0038(15)
C29 0.021(3) 0.019(2) 0.014(2) 0.0049(15) 0.0021(19) -0.0038(16)
C30 0.028(3) 0.013(2) 0.011(2) 0.0005(16) -0.0025(18) -0.0056(18)
C31 0.023(2) 0.0130(18) 0.0114(19) 0.0003(14) 0.0014(17) 0.0031(15)
C32 0.018(2) 0.0125(18) 0.0069(18) 0.0010(14) 0.0051(16) 0.0025(15)
C33 0.008(2) 0.0121(18) 0.0084(19) -0.0005(14) 0.0000(15) 0.0017(14)
C34 0.011(2) 0.0118(18) 0.0079(18) -0.0001(14) 0.0054(15) -0.0025(14)
C35 0.015(2) 0.016(2) 0.008(2) -0.0009(15) 0.0033(17) 0.0047(16)
C36 0.009(2) 0.0107(19) 0.0089(19) 0.0014(14) 0.0016(15) 0.0031(14)
C37 0.0086(18) 0.0142(19) 0.0107(18) -0.0036(14) 0.0040(14) -0.0053(14)
C38 0.0072(18) 0.0109(17) 0.0069(18) -0.0004(13) 0.0010(14) 0.0007(13)
C39 0.015(2) 0.0131(18) 0.011(2) -0.0004(15) 0.0016(16) 0.0009(15)
C39A 0.013(2) 0.0148(19) 0.016(2) -0.0080(16) 0.0017(17) -0.0003(15)
C39B 0.024(2) 0.0103(18) 0.013(2) -0.0002(15) 0.0055(18) 0.0023(16)
C40 0.019(2) 0.0067(17) 0.015(2) -0.0036(14) 0.0084(16) 0.0013(14)
C41 0.018(2) 0.027(2) 0.015(2) -0.0018(16) 0.0018(17) 0.0042(16)
C42 0.016(2) 0.034(2) 0.027(3) -0.0044(19) -0.0014(19) 0.0049(18)
C43 0.020(3) 0.030(3) 0.041(3) -0.004(2) 0.019(2) -0.001(2)
C44 0.029(3) 0.033(3) 0.030(3) 0.009(2) 0.018(2) 0.000(2)
C45 0.027(2) 0.026(2) 0.019(2) 0.0028(17) 0.0059(18) 0.0042(18)
Zr2 0.00932(18) 0.00807(16) 0.00797(17) -0.00008(13) 0.00203(13) -0.00010(13)
Cl3 0.0149(5) 0.0126(4) 0.0172(5) -0.0033(3) 0.0022(4) -0.0024(3)
Cl4 0.0185(5) 0.0122(4) 0.0105(4) 0.0011(3) 0.0029(4) 0.0005(4)
C51 0.014(2) 0.017(2) 0.012(2) 0.0040(15) 0.0056(17) 0.0012(16)
C51A 0.036(3) 0.035(3) 0.029(3) 0.016(2) 0.017(2) 0.011(2)
C51B 0.019(3) 0.036(3) 0.020(2) -0.001(2) 0.008(2) -0.012(2)
C51C 0.019(2) 0.021(2) 0.019(2) -0.0053(16) 0.0112(18) -0.0004(17)
C52 0.011(2) 0.0130(18) 0.0123(19) 0.0033(14) 0.0064(15) 0.0084(14)
C53 0.019(2) 0.0094(17) 0.0089(19) -0.0004(14) 0.0017(16) 0.0064(15)
C54 0.0122(19) 0.0076(16) 0.0145(19) 0.0006(14) 0.0002(15) -0.0003(14)
C55 0.0045(19) 0.0103(18) 0.019(2) -0.0012(15) 0.0005(16) -0.0007(14)
C56 0.0082(19) 0.0089(17) 0.0142(19) 0.0007(14) 0.0032(15) 0.0008(14)
C57 0.0084(19) 0.0055(16) 0.0148(19) 0.0020(14) 0.0023(15) 0.0049(14)
C58 0.0125(19) 0.0109(17) 0.0091(18) -0.0002(14) 0.0015(14) 0.0020(14)
C61 0.014(2) 0.025(2) 0.012(2) -0.0030(16) -0.0013(17) -0.0038(17)
C61A 0.024(2) 0.026(2) 0.019(2) -0.0063(17) 0.0031(18) -0.0079(18)
C61B 0.021(2) 0.030(2) 0.022(2) 0.0005(18) -0.0053(19) -0.0090(18)
C61C 0.018(3) 0.034(3) 0.019(2) -0.0060(18) 0.0053(19) -0.0108(19)
C62 0.010(2) 0.0144(19) 0.013(2) 0.0008(14) 0.0034(16) 0.0014(14)
C63 0.013(2) 0.0164(18) 0.0095(18) -0.0004(14) 0.0036(15) 0.0010(14)
C64 0.012(2) 0.0112(17) 0.0103(19) 0.0011(14) 0.0030(15) 0.0007(14)
C65 0.0025(18) 0.0114(17) 0.016(2) 0.0017(15) -0.0010(15) -0.0017(14)
C66 0.014(2) 0.0089(17) 0.0101(19) 0.0002(13) 0.0042(15) 0.0023(14)
C67 0.008(2) 0.0085(19) 0.018(2) 0.0017(14) -0.0005(17) 0.0003(13)
C70 0.0061(18) 0.0084(17) 0.0135(19) -0.0010(13) 0.0001(15) 0.0006(13)
C71 0.016(2) 0.0080(17) 0.0110(19) -0.0004(14) 0.0039(16) -0.0027(14)
C72 0.011(2) 0.0080(17) 0.015(2) -0.0019(14) 0.0019(16) -0.0020(14)
C73 0.017(2) 0.018(2) 0.0138(19) 0.0000(15) 0.0047(16) -0.0056(15)
C74 0.025(2) 0.0173(19) 0.014(2) 0.0040(15) -0.0001(17) -0.0069(16)
C75 0.016(2) 0.0130(19) 0.025(2) 0.0019(15) -0.0045(18) 0.0010(15)
C76 0.016(2) 0.0134(19) 0.0136(19) -0.0014(14) 0.0058(16) -0.0002(15)
C77 0.019(2) 0.0071(17) 0.0079(18) 0.0030(13) 0.0006(15) -0.0020(14)
C78 0.015(2) 0.0093(18) 0.0111(19) -0.0012(14) 0.0018(16) 0.0002(15)
C79 0.012(2) 0.019(2) 0.018(2) 0.0028(15) -0.0014(18) -0.0041(15)
C80 0.028(3) 0.014(2) 0.018(2) -0.0034(17) 0.002(2) -0.0102(18)
C81 0.030(3) 0.0086(18) 0.018(2) 0.0008(15) 0.0092(18) -0.0014(16)
C82 0.014(2) 0.0109(18) 0.015(2) 0.0003(14) 0.0052(17) -0.0015(14)
C83 0.009(2) 0.0074(17) 0.0101(19) 0.0003(13) 0.0035(15) -0.0030(14)
C84 0.0066(19) 0.0128(18) 0.014(2) 0.0005(14) 0.0025(15) 0.0010(14)
C85 0.011(2) 0.0094(18) 0.015(2) 0.0010(15) 0.0010(16) -0.0017(15)
C86 0.0070(19) 0.0113(18) 0.0127(19) -0.0011(14) -0.0005(15) -0.0006(14)
C87 0.0097(19) 0.0103(18) 0.0114(18) 0.0021(14) 0.0019(15) 0.0010(14)
C88 0.011(2) 0.0111(19) 0.013(2) 0.0044(15) 0.0024(16) 0.0028(15)
C89 0.015(2) 0.0091(17) 0.013(2) -0.0022(14) 0.0071(17) 0.0015(14)
C89A 0.021(2) 0.0118(18) 0.019(2) 0.0009(16) 0.0094(18) 0.0001(16)
C89B 0.018(2) 0.018(2) 0.013(2) -0.0042(16) 0.0073(18) -0.0033(16)
C90 0.016(2) 0.0118(18) 0.016(2) -0.0056(15) 0.0051(17) 0.0008(15)
C91 0.021(2) 0.0171(19) 0.0119(19) -0.0043(14) 0.0049(16) -0.0014(15)
C92 0.029(3) 0.019(2) 0.025(2) -0.0033(17) 0.006(2) -0.0112(18)
C93 0.025(3) 0.027(2) 0.039(3) -0.010(2) 0.016(2) -0.014(2)
C94 0.017(2) 0.023(2) 0.060(4) 0.002(2) 0.007(2) 0.0089(18)
C95 0.029(3) 0.016(2) 0.037(3) 0.0047(18) 0.009(2) 0.0035(17)

loop_
_atom_type_symbol
_atom_type_description
_atom_type_scat_dispersion_real
_atom_type_scat_dispersion_imag
_atom_type_scat_source
C C 0.0033 0.0016 'International Tables Vol C Tables 4.2.6.8 and 6.1.1.4'
H H 0 0 'International Tables Vol C Tables 4.2.6.8 and 6.1.1.4'
Cl Cl 0.1484 0.1585 'International Tables Vol C Tables 4.2.6.8 and 6.1.1.4'
Zr Zr -2.9673 0.5597 'International Tables Vol C Tables 4.2.6.8 and 6.1.1.4'

loop_
_geom_angle_atom_site_label_1
_geom_angle_atom_site_label_2
_geom_angle_atom_site_label_3
_geom_angle
Cl1 Zr1 C18 118.14(9)
Cl1 Zr1 Cl2 97.73(3)
C18 Zr1 Cl2 130.35(9)
Cl1 Zr1 C33 118.69(9)
C18 Zr1 C33 57.87(12)
Cl2 Zr1 C33 132.77(9)
Cl1 Zr1 C34 86.43(9)
C18 Zr1 C34 81.40(12)
Cl2 Zr1 C34 137.31(9)
C33 Zr1 C34 34.11(12)
Cl1 Zr1 C38 137.36(9)
C18 Zr1 C38 77.84(11)
Cl2 Zr1 C38 99.00(9)
C33 Zr1 C38 33.78(12)
C34 Zr1 C38 55.43(12)
Cl1 Zr1 C17 135.93(9)
C18 Zr1 C17 34.10(12)
Cl2 Zr1 C17 96.26(9)
C33 Zr1 C17 78.52(12)
C34 Zr1 C17 110.00(12)
C38 Zr1 C17 80.44(12)
Cl1 Zr1 C36 84.45(9)
C18 Zr1 C36 111.27(12)
Cl2 Zr1 C36 104.94(9)
C33 Zr1 C36 54.77(12)
C34 Zr1 C36 32.87(11)
C38 Zr1 C36 53.38(12)
C17 Zr1 C36 131.18(12)
Cl1 Zr1 C7 86.47(9)
C18 Zr1 C7 33.54(11)
Cl2 Zr1 C7 133.02(9)
C33 Zr1 C7 81.43(12)
C34 Zr1 C7 89.54(12)
C38 Zr1 C7 109.12(11)
C17 Zr1 C7 54.42(12)
C36 Zr1 C7 122.03(12)
Cl1 Zr1 C37 111.80(9)
C18 Zr1 C37 108.71(12)
Cl2 Zr1 C37 85.54(8)
C33 Zr1 C37 54.63(12)
C34 Zr1 C37 54.22(11)
C38 Zr1 C37 32.07(11)
C17 Zr1 C37 110.80(12)
C36 Zr1 C37 31.58(11)
C7 Zr1 C37 136.04(11)
Cl1 Zr1 C16 109.82(9)
C18 Zr1 C16 54.64(11)
Cl2 Zr1 C16 82.50(8)
C33 Zr1 C16 109.09(12)
C34 Zr1 C16 135.91(11)
C38 Zr1 C16 111.08(12)
C17 Zr1 C16 32.03(12)
C36 Zr1 C16 163.19(12)
C7 Zr1 C16 52.76(12)
C37 Zr1 C16 137.82(12)
Cl1 Zr1 C6 83.45(8)
C18 Zr1 C6 54.22(11)
Cl2 Zr1 C6 101.96(9)
C33 Zr1 C6 110.62(12)
C34 Zr1 C6 120.70(12)
C38 Zr1 C6 130.12(11)
C17 Zr1 C6 52.76(12)
C36 Zr1 C6 151.72(12)
C7 Zr1 C6 31.73(11)
C37 Zr1 C6 162.19(11)
C16 Zr1 C6 30.95(12)
C1A C1 C2 112.2(3)
C1A C1 C1B 108.0(4)
C2 C1 C1B 110.2(3)
C1A C1 C1C 108.9(4)
C2 C1 C1C 109.5(3)
C1B C1 C1C 108.0(4)
C1 C1A H1A1 109.5
C1 C1A H1A2 109.5
H1A1 C1A H1A2 109.5
C1 C1A H1A3 109.5
H1A1 C1A H1A3 109.5
H1A2 C1A H1A3 109.5
C1 C1B H1B1 109.5
C1 C1B H1B2 109.5
H1B1 C1B H1B2 109.5
C1 C1B H1B3 109.5
H1B1 C1B H1B3 109.5
H1B2 C1B H1B3 109.5
C1 C1C H1C1 109.5
C1 C1C H1C2 109.5
H1C1 C1C H1C2 109.5
C1 C1C H1C3 109.5
H1C1 C1C H1C3 109.5
H1C2 C1C H1C3 109.5
C5 C2 C3 117.9(3)
C5 C2 C1 122.8(3)
C3 C2 C1 119.3(3)
C4 C3 C2 122.9(3)
C4 C3 H3 118.6
C2 C3 H3 118.6
C3 C4 C7 120.5(3)
C3 C4 H4 119.7
C7 C4 H4 119.7
C2 C5 C6 121.0(4)
C2 C5 H5 119.5
C6 C5 H5 119.5
C5 C6 C16 131.0(4)
C5 C6 C7 121.0(3)
C16 C6 C7 107.8(3)
C5 C6 Zr1 125.4(2)
C16 C6 Zr1 72.8(2)
C7 C6 Zr1 69.42(19)
C4 C7 C6 116.7(3)
C4 C7 C18 135.2(3)
C6 C7 C18 108.1(3)
C4 C7 Zr1 120.6(2)
C6 C7 Zr1 78.8(2)
C18 C7 Zr1 67.11(19)
C11C C11 C12 112.4(4)
C11C C11 C11B 107.9(4)
C12 C11 C11B 108.9(3)
C11C C11 C11A 109.1(4)
C12 C11 C11A 108.5(4)
C11B C11 C11A 110.0(3)
C11 C11A H11A 109.5
C11 C11A H11B 109.5
H11A C11A H11B 109.5
C11 C11A H11C 109.5
H11A C11A H11C 109.5
H11B C11A H11C 109.5
C11 C11B H11D 109.5
C11 C11B H11E 109.5
H11D C11B H11E 109.5
C11 C11B H11F 109.5
H11D C11B H11F 109.5
H11E C11B H11F 109.5
C11 C11C H11G 109.5
C11 C11C H11H 109.5
H11G C11C H11H 109.5
C11 C11C H11I 109.5
H11G C11C H11I 109.5
H11H C11C H11I 109.5
C15 C12 C13 118.1(4)
C15 C12 C11 123.3(4)
C13 C12 C11 118.6(4)
C14 C13 C12 123.7(4)
C14 C13 H13 118.1
C12 C13 H13 118.1
C13 C14 C17 119.8(4)
C13 C14 H14 120.1
C17 C14 H14 120.1
C12 C15 C16 120.0(4)
C12 C15 H15 120
C16 C15 H15 120
C15 C16 C17 121.8(4)
C15 C16 C6 130.1(4)
C17 C16 C6 108.1(3)
C15 C16 Zr1 120.8(2)
C17 C16 Zr1 67.5(2)
C6 C16 Zr1 76.3(2)
C16 C17 C14 116.6(3)
C16 C17 C18 109.2(3)
C14 C17 C18 134.1(4)
C16 C17 Zr1 80.5(2)
C14 C17 Zr1 113.9(2)
C18 C17 Zr1 70.3(2)
C17 C18 C7 106.7(3)
C17 C18 C20 123.6(3)
C7 C18 C20 128.7(3)
C17 C18 Zr1 75.6(2)
C7 C18 Zr1 79.3(2)
C20 C18 Zr1 102.2(2)
C21 C20 C27 104.0(3)
C21 C20 C18 110.5(3)
C27 C20 C18 117.5(3)
C21 C20 C33 114.1(3)
C27 C20 C33 112.4(3)
C18 C20 C33 98.6(3)
C22 C21 C26 118.5(3)
C22 C21 C20 122.5(3)
C26 C21 C20 118.9(3)
C21 C22 C23 120.3(4)
C21 C22 H22 119.8
C23 C22 H22 119.8
C24 C23 C22 120.3(4)
C24 C23 H23 119.8
C22 C23 H23 119.8
C23 C24 C25 120.0(4)
C23 C24 H24 120
C25 C24 H24 120
C24 C25 C26 120.5(4)
C24 C25 H25 119.7
C26 C25 H25 119.7
C25 C26 C21 120.2(4)
C25 C26 H26 119.9
C21 C26 H26 119.9
C32 C27 C28 117.8(4)
C32 C27 C20 121.5(3)
C28 C27 C20 120.2(3)
C29 C28 C27 122.0(4)
C29 C28 H28 119
C27 C28 H28 119
C28 C29 C30 118.9(4)
C28 C29 H29 120.6
C30 C29 H29 120.6
C31 C30 C29 119.6(4)
C31 C30 H30 120.2
C29 C30 H30 120.2
C30 C31 C32 120.7(4)
C30 C31 H31 119.6
C32 C31 H31 119.6
C31 C32 C27 121.0(4)
C31 C32 H32 119.5
C27 C32 H32 119.5
C38 C33 C34 106.6(3)
C38 C33 C20 122.4(3)
C34 C33 C20 127.8(3)
C38 C33 Zr1 75.0(2)
C34 C33 Zr1 73.6(2)
C20 C33 Zr1 101.3(2)
C36 C34 C33 107.1(3)
C36 C34 C35 122.2(3)
C33 C34 C35 130.6(3)
C36 C34 Zr1 77.0(2)
C33 C34 Zr1 72.3(2)
C35 C34 Zr1 119.2(3)
C34 C35 H35A 109.5
C34 C35 H35B 109.5
H35A C35 H35B 109.5
C34 C35 H35C 109.5
H35A C35 H35C 109.5
H35B C35 H35C 109.5
C37 C36 C34 110.4(3)
C37 C36 Zr1 77.4(2)
C34 C36 Zr1 70.1(2)
C37 C36 H36 124.8
C34 C36 H36 124.8
Zr1 C36 H36 119.3
C36 C37 C38 106.1(3)
C36 C37 C39 127.2(3)
C38 C37 C39 125.5(3)
C36 C37 Zr1 71.0(2)
C38 C37 Zr1 68.6(2)
C39 C37 Zr1 134.5(2)
C37 C38 C33 109.6(3)
C37 C38 Zr1 79.3(2)
C33 C38 Zr1 71.2(2)
C37 C38 H38 125.2
C33 C38 H38 125.2
Zr1 C38 H38 116.1
C39A C39 C37 111.3(3)
C39A C39 C39B 108.4(3)
C37 C39 C39B 111.2(3)
C39A C39 C40 111.6(3)
C37 C39 C40 104.8(3)
C39B C39 C40 109.5(3)
C39 C39A H39A 109.5
C39 C39A H39B 109.5
H39A C39A H39B 109.5
C39 C39A H39C 109.5
H39A C39A H39C 109.5
H39B C39A H39C 109.5
C39 C39B H39D 109.5
C39 C39B H39E 109.5
H39D C39B H39E 109.5
C39 C39B H39F 109.5
H39D C39B H39F 109.5
H39E C39B H39F 109.5
C41 C40 C45 116.9(4)
C41 C40 C39 120.9(3)
C45 C40 C39 122.1(4)
C40 C41 C42 122.5(4)
C40 C41 H41 118.8
C42 C41 H41 118.8
C43 C42 C41 118.8(5)
C43 C42 H42 120.6
C41 C42 H42 120.6
C44 C43 C42 119.0(5)
C44 C43 H43 120.5
C42 C43 H43 120.5
C43 C44 C45 121.7(4)
C43 C44 H44 119.2
C45 C44 H44 119.2
C44 C45 C40 121.0(4)
C44 C45 H45 119.5
C40 C45 H45 119.5
Cl4 Zr2 Cl3 96.88(3)
Cl4 Zr2 C58 118.48(9)
Cl3 Zr2 C58 131.25(9)
Cl4 Zr2 C83 118.55(10)
Cl3 Zr2 C83 133.01(9)
C58 Zr2 C83 57.89(12)
Cl4 Zr2 C84 86.52(9)
Cl3 Zr2 C84 136.40(9)
C58 Zr2 C84 81.59(12)
C83 Zr2 C84 33.93(12)
Cl4 Zr2 C86 137.63(9)
Cl3 Zr2 C86 99.42(9)
C58 Zr2 C86 77.15(12)
C83 Zr2 C86 33.59(12)
C84 Zr2 C86 55.33(12)
Cl4 Zr2 C67 136.65(10)
Cl3 Zr2 C67 96.80(9)
C58 Zr2 C67 34.45(12)
C83 Zr2 C67 78.64(13)
C84 Zr2 C67 110.22(12)
C86 Zr2 C67 79.56(13)
Cl4 Zr2 C88 84.73(9)
Cl3 Zr2 C88 103.51(9)
C58 Zr2 C88 111.65(12)
C83 Zr2 C88 54.91(12)
C84 Zr2 C88 33.27(11)
C86 Zr2 C88 53.51(12)
C67 Zr2 C88 130.95(13)
Cl4 Zr2 C57 86.76(9)
Cl3 Zr2 C57 133.47(9)
C58 Zr2 C57 33.68(12)
C83 Zr2 C57 81.60(12)
C84 Zr2 C57 90.05(12)
C86 Zr2 C57 108.68(12)
C67 Zr2 C57 54.86(13)
C88 Zr2 C57 123.00(12)
Cl4 Zr2 C87 112.16(8)
Cl3 Zr2 C87 85.00(8)
C58 Zr2 C87 108.36(12)
C83 Zr2 C87 54.57(12)
C84 Zr2 C87 54.26(12)
C86 Zr2 C87 32.28(11)
C67 Zr2 C87 109.87(12)
C88 Zr2 C87 31.41(12)
C57 Zr2 C87 136.17(11)
Cl4 Zr2 C66 110.18(8)
Cl3 Zr2 C66 82.79(8)
C58 Zr2 C66 55.08(12)
C83 Zr2 C66 109.49(12)
C84 Zr2 C66 136.58(11)
C86 Zr2 C66 110.50(12)
C67 Zr2 C66 32.32(12)
C88 Zr2 C66 163.26(11)
C57 Zr2 C66 53.11(11)
C87 Zr2 C66 136.98(12)
Cl4 Zr2 C56 84.07(8)
Cl3 Zr2 C56 102.27(8)
C58 Zr2 C56 54.20(11)
C83 Zr2 C56 110.66(12)
C84 Zr2 C56 121.29(12)
C86 Zr2 C56 129.28(11)
C67 Zr2 C56 52.84(12)
C88 Zr2 C56 152.91(12)
C57 Zr2 C56 31.72(11)
C87 Zr2 C56 161.55(11)
C66 Zr2 C56 30.94(11)
C51B C51 C51A 108.4(4)
C51B C51 C51C 108.7(4)
C51A C51 C51C 108.7(4)
C51B C51 C52 112.2(3)
C51A C51 C52 109.0(3)
C51C C51 C52 109.8(3)
C51 C51A H51A 109.5
C51 C51A H51B 109.5
H51A C51A H51B 109.5
C51 C51A H51C 109.5
H51A C51A H51C 109.5
H51B C51A H51C 109.5
C51 C51B H51D 109.5
C51 C51B H51E 109.5
H51D C51B H51E 109.5
C51 C51B H51F 109.5
H51D C51B H51F 109.5
H51E C51B H51F 109.5
C51 C51C H51G 109.5
C51 C51C H51H 109.5
H51G C51C H51H 109.5
C51 C51C H51I 109.5
H51G C51C H51I 109.5
H51H C51C H51I 109.5
C55 C52 C53 117.0(3)
C55 C52 C51 123.1(3)
C53 C52 C51 119.8(3)
C54 C53 C52 124.1(4)
C54 C53 H53 118
C52 C53 H53 118
C53 C54 C57 119.2(3)
C53 C54 H54 120.4
C57 C54 H54 120.4
C52 C55 C56 121.6(4)
C52 C55 H55 119.2
C56 C55 H55 119.2
C55 C56 C66 130.7(4)
C55 C56 C57 120.5(3)
C66 C56 C57 108.7(3)
C55 C56 Zr2 123.7(2)
C66 C56 Zr2 72.8(2)
C57 C56 Zr2 69.13(19)
C54 C57 C56 117.5(3)
C54 C57 C58 134.3(3)
C56 C57 C58 108.2(3)
C54 C57 Zr2 120.4(2)
C56 C57 Zr2 79.1(2)
C58 C57 Zr2 67.87(19)
C57 C58 C67 106.4(3)
C57 C58 C70 128.4(3)
C67 C58 C70 123.6(3)
C57 C58 Zr2 78.4(2)
C67 C58 Zr2 75.0(2)
C70 C58 Zr2 101.0(2)
C61C C61 C61B 109.0(4)
C61C C61 C62 111.8(4)
C61B C61 C62 110.8(3)
C61C C61 C61A 108.3(3)
C61B C61 C61A 109.7(4)
C62 C61 C61A 107.2(4)
C61 C61A H61A 109.5
C61 C61A H61B 109.5
H61A C61A H61B 109.5
C61 C61A H61C 109.5
H61A C61A H61C 109.5
H61B C61A H61C 109.5
C61 C61B H61D 109.5
C61 C61B H61E 109.5
H61D C61B H61E 109.5
C61 C61B H61F 109.5
H61D C61B H61F 109.5
H61E C61B H61F 109.5
C61 C61C H61G 109.5
C61 C61C H61H 109.5
H61G C61C H61H 109.5
C61 C61C H61I 109.5
H61G C61C H61I 109.5
H61H C61C H61I 109.5
C65 C62 C63 117.8(4)
C65 C62 C61 124.1(4)
C63 C62 C61 118.0(4)
C64 C63 C62 123.0(4)
C64 C63 H63 118.5
C62 C63 H63 118.5
C63 C64 C67 119.9(4)
C63 C64 H64 120.1
C67 C64 H64 120.1
C62 C65 C66 121.2(4)
C62 C65 H65 119.4
C66 C65 H65 119.4
C65 C66 C56 131.7(4)
C65 C66 C67 120.7(3)
C56 C66 C67 107.7(3)
C65 C66 Zr2 120.0(2)
C56 C66 Zr2 76.3(2)
C67 C66 Zr2 67.5(2)
C64 C67 C66 117.4(3)
C64 C67 C58 133.5(4)
C66 C67 C58 109.0(3)
C64 C67 Zr2 113.2(2)
C66 C67 Zr2 80.2(2)
C58 C67 Zr2 70.5(2)
C83 C70 C77 113.2(3)
C83 C70 C58 100.0(3)
C77 C70 C58 116.8(3)
C83 C70 C71 112.4(3)
C77 C70 C71 103.7(3)
C58 C70 C71 111.2(3)
C72 C71 C76 119.1(4)
C72 C71 C70 120.9(3)
C76 C71 C70 120.0(3)
C71 C72 C73 119.8(4)
C71 C72 H72 120.1
C73 C72 H72 120.1
C74 C73 C72 121.1(4)
C74 C73 H73 119.5
C72 C73 H73 119.5
C73 C74 C75 119.6(4)
C73 C74 H74 120.2
C75 C74 H74 120.2
C74 C75 C76 120.1(4)
C74 C75 H75 119.9
C76 C75 H75 119.9
C75 C76 C71 120.1(4)
C75 C76 H76 119.9
C71 C76 H76 119.9
C78 C77 C82 119.1(3)
C78 C77 C70 119.5(3)
C82 C77 C70 121.0(3)
C79 C78 C77 120.7(4)
C79 C78 H78 119.7
C77 C78 H78 119.7
C80 C79 C78 119.9(4)
C80 C79 H79 120
C78 C79 H79 120
C79 C80 C81 120.0(4)
C79 C80 H80 120
C81 C80 H80 120
C82 C81 C80 120.2(4)
C82 C81 H81 119.9
C80 C81 H81 119.9
C81 C82 C77 120.0(4)
C81 C82 H82 120
C77 C82 H82 120
C86 C83 C84 107.0(3)
C86 C83 C70 121.5(3)
C84 C83 C70 128.1(3)
C86 C83 Zr2 74.4(2)
C84 C83 Zr2 73.8(2)
C70 C83 Zr2 101.0(2)
C83 C84 C88 106.6(3)
C83 C84 C85 130.8(3)
C88 C84 C85 122.5(3)
C83 C84 Zr2 72.3(2)
C88 C84 Zr2 76.2(2)
C85 C84 Zr2 118.9(3)
C84 C85 H85A 109.5
C84 C85 H85B 109.5
H85A C85 H85B 109.5
C84 C85 H85C 109.5
H85A C85 H85C 109.5
H85B C85 H85C 109.5
C87 C86 C83 109.5(3)
C87 C86 Zr2 78.9(2)
C83 C86 Zr2 72.0(2)
C87 C86 H86 125.2
C83 C86 H86 125.2
Zr2 C86 H86 115.8
C88 C87 C86 106.7(3)
C88 C87 C89 127.5(3)
C86 C87 C89 124.4(3)
C88 C87 Zr2 71.5(2)
C86 C87 Zr2 68.8(2)
C89 C87 Zr2 134.8(3)
C87 C88 C84 110.0(3)
C87 C88 Zr2 77.1(2)
C84 C88 Zr2 70.6(2)
C87 C88 H88 125
C84 C88 H88 125
Zr2 C88 H88 119
C87 C89 C89A 111.2(3)
C87 C89 C90 103.4(3)
C89A C89 C90 111.9(3)
C87 C89 C89B 111.6(3)
C89A C89 C89B 108.1(3)
C90 C89 C89B 110.7(3)
C89 C89A H89A 109.5
C89 C89A H89B 109.5
H89A C89A H89B 109.5
C89 C89A H89C 109.5
H89A C89A H89C 109.5
H89B C89A H89C 109.5
C89 C89B H89D 109.5
C89 C89B H89E 109.5
H89D C89B H89E 109.5
C89 C89B H89F 109.5
H89D C89B H89F 109.5
H89E C89B H89F 109.5
C95 C90 C91 116.6(4)
C95 C90 C89 123.2(4)
C91 C90 C89 120.1(4)
C92 C91 C90 122.2(4)
C92 C91 H91 118.9
C90 C91 H91 118.9
C91 C92 C93 119.6(4)
C91 C92 H92 120.2
C93 C92 H92 120.2
C94 C93 C92 118.8(5)
C94 C93 H93 120.6
C92 C93 H93 120.6
C93 C94 C95 121.5(5)
C93 C94 H94 119.2
C95 C94 H94 119.2
C94 C95 C90 121.2(4)
C94 C95 H95 119.4
C90 C95 H95 119.4

loop_
_geom_bond_atom_site_label_1
_geom_bond_atom_site_label_2
_geom_bond_distance
Zr1 Cl1 2.4227(10)
Zr1 C18 2.426(3)
Zr1 Cl2 2.4283(10)
Zr1 C33 2.442(4)
Zr1 C34 2.458(4)
Zr1 C38 2.492(3)
Zr1 C17 2.497(4)
Zr1 C36 2.547(4)
Zr1 C7 2.588(4)
Zr1 C37 2.630(4)
Zr1 C16 2.666(4)
Zr1 C6 2.712(4)
C1 C1A 1.528(6)
C1 C2 1.535(5)
C1 C1B 1.538(6)
C1 C1C 1.542(6)
C1A H1A1 0.98
C1A H1A2 0.98
C1A H1A3 0.98
C1B H1B1 0.98
C1B H1B2 0.98
C1B H1B3 0.98
C1C H1C1 0.98
C1C H1C2 0.98
C1C H1C3 0.98
C2 C5 1.373(5)
C2 C3 1.437(5)
C3 C4 1.372(5)
C3 H3 0.95
C4 C7 1.423(5)
C4 H4 0.95
C5 C6 1.417(5)
C5 H5 0.95
C6 C16 1.436(5)
C6 C7 1.454(5)
C7 C18 1.455(5)
C11 C11C 1.527(6)
C11 C12 1.538(6)
C11 C11B 1.542(6)
C11 C11A 1.551(6)
C11A H11A 0.98
C11A H11B 0.98
C11A H11C 0.98
C11B H11D 0.98
C11B H11E 0.98
C11B H11F 0.98
C11C H11G 0.98
C11C H11H 0.98
C11C H11I 0.98
C12 C15 1.375(5)
C12 C13 1.425(5)
C13 C14 1.362(5)
C13 H13 0.95
C14 C17 1.439(5)
C14 H14 0.95
C15 C16 1.425(5)
C15 H15 0.95
C16 C17 1.434(5)
C17 C18 1.445(5)
C18 C20 1.550(5)
C20 C21 1.534(5)
C20 C27 1.537(5)
C20 C33 1.557(5)
C21 C22 1.399(5)
C21 C26 1.408(5)
C22 C23 1.401(6)
C22 H22 0.95
C23 C24 1.379(6)
C23 H23 0.95
C24 C25 1.382(6)
C24 H24 0.95
C25 C26 1.394(5)
C25 H25 0.95
C26 H26 0.95
C27 C32 1.395(5)
C27 C28 1.399(5)
C28 C29 1.386(6)
C28 H28 0.95
C29 C30 1.409(6)
C29 H29 0.95
C30 C31 1.383(6)
C30 H30 0.95
C31 C32 1.384(5)
C31 H31 0.95
C32 H32 0.95
C33 C38 1.434(5)
C33 C34 1.437(5)
C34 C36 1.418(5)
C34 C35 1.518(5)
C35 H35A 0.98
C35 H35B 0.98
C35 H35C 0.98
C36 C37 1.411(5)
C36 H36 0.95
C37 C38 1.421(5)
C37 C39 1.529(5)
C38 H38 0.95
C39 C39A 1.524(5)
C39 C39B 1.539(5)
C39 C40 1.560(6)
C39A H39A 0.98
C39A H39B 0.98
C39A H39C 0.98
C39B H39D 0.98
C39B H39E 0.98
C39B H39F 0.98
C40 C41 1.386(6)
C40 C45 1.390(5)
C41 C42 1.408(6)
C41 H41 0.95
C42 C43 1.393(7)
C42 H42 0.95
C43 C44 1.368(8)
C43 H43 0.95
C44 C45 1.389(6)
C44 H44 0.95
C45 H45 0.95
Zr2 Cl4 2.4200(10)
Zr2 Cl3 2.4294(10)
Zr2 C58 2.442(4)
Zr2 C83 2.450(4)
Zr2 C84 2.469(4)
Zr2 C86 2.482(4)
Zr2 C67 2.502(4)
Zr2 C88 2.542(4)
Zr2 C57 2.582(4)
Zr2 C87 2.613(4)
Zr2 C66 2.669(4)
Zr2 C56 2.714(4)
C51 C51B 1.509(6)
C51 C51A 1.539(6)
C51 C51C 1.544(5)
C51 C52 1.547(5)
C51A H51A 0.98
C51A H51B 0.98
C51A H51C 0.98
C51B H51D 0.98
C51B H51E 0.98
C51B H51F 0.98
C51C H51G 0.98
C51C H51H 0.98
C51C H51I 0.98
C52 C55 1.373(5)
C52 C53 1.433(5)
C53 C54 1.367(5)
C53 H53 0.95
C54 C57 1.422(5)
C54 H54 0.95
C55 C56 1.405(5)
C55 H55 0.95
C56 C66 1.436(5)
C56 C57 1.453(5)
C57 C58 1.462(5)
C58 C67 1.465(5)
C58 C70 1.552(5)
C61 C61C 1.524(6)
C61 C61B 1.535(6)
C61 C62 1.538(6)
C61 C61A 1.552(6)
C61A H61A 0.98
C61A H61B 0.98
C61A H61C 0.98
C61B H61D 0.98
C61B H61E 0.98
C61B H61F 0.98
C61C H61G 0.98
C61C H61H 0.98
C61C H61I 0.98
C62 C65 1.366(5)
C62 C63 1.442(5)
C63 C64 1.371(5)
C63 H63 0.95
C64 C67 1.423(5)
C64 H64 0.95
C65 C66 1.418(5)
C65 H65 0.95
C66 C67 1.448(5)
C70 C83 1.540(5)
C70 C77 1.546(5)
C70 C71 1.554(5)
C71 C72 1.390(5)
C71 C76 1.403(5)
C72 C73 1.393(5)
C72 H72 0.95
C73 C74 1.371(6)
C73 H73 0.95
C74 C75 1.390(6)
C74 H74 0.95
C75 C76 1.393(6)
C75 H75 0.95
C76 H76 0.95
C77 C78 1.393(6)
C77 C82 1.396(5)
C78 C79 1.390(5)
C78 H78 0.95
C79 C80 1.379(6)
C79 H79 0.95
C80 C81 1.393(7)
C80 H80 0.95
C81 C82 1.390(5)
C81 H81 0.95
C82 H82 0.95
C83 C86 1.426(5)
C83 C84 1.435(5)
C84 C88 1.437(5)
C84 C85 1.499(5)
C85 H85A 0.98
C85 H85B 0.98
C85 H85C 0.98
C86 C87 1.422(5)
C86 H86 0.95
C87 C88 1.397(5)
C87 C89 1.533(5)
C88 H88 0.95
C89 C89A 1.534(5)
C89 C90 1.544(5)
C89 C89B 1.549(6)
C89A H89A 0.98
C89A H89B 0.98
C89A H89C 0.98
C89B H89D 0.98
C89B H89E 0.98
C89B H89F 0.98
C90 C95 1.395(6)
C90 C91 1.401(5)
C91 C92 1.384(6)
C91 H91 0.95
C92 C93 1.405(7)
C92 H92 0.95
C93 C94 1.361(7)
C93 H93 0.95
C94 C95 1.391(6)
C94 H94 0.95
C95 H95 0.95

loop_
_geom_torsion_atom_site_label_1
_geom_torsion_atom_site_label_2
_geom_torsion_atom_site_label_3
_geom_torsion_atom_site_label_4
_geom_torsion
C1A C1 C2 C5 9.4(5)
C1B C1 C2 C5 129.7(4)
C1C C1 C2 C5 -111.7(4)
C1A C1 C2 C3 -170.4(3)
C1B C1 C2 C3 -50.1(5)
C1C C1 C2 C3 68.6(4)
C5 C2 C3 C4 0.1(5)
C1 C2 C3 C4 179.9(3)
C2 C3 C4 C7 -0.8(5)
C3 C2 C5 C6 0.1(5)
C1 C2 C5 C6 -179.7(3)
C2 C5 C6 C16 176.8(4)
C2 C5 C6 C7 0.3(5)
C2 C5 C6 Zr1 -85.3(4)
Cl1 Zr1 C6 C5 20.2(3)
C18 Zr1 C6 C5 152.2(4)
Cl2 Zr1 C6 C5 -76.3(3)
C33 Zr1 C6 C5 138.5(3)
C34 Zr1 C6 C5 102.1(3)
C38 Zr1 C6 C5 170.9(3)
C17 Zr1 C6 C5 -165.1(4)
C36 Zr1 C6 C5 85.5(4)
C7 Zr1 C6 C5 114.1(4)
C37 Zr1 C6 C5 170.1(3)
C16 Zr1 C6 C5 -128.5(4)
Cl1 Zr1 C6 C16 148.8(2)
C18 Zr1 C6 C16 -79.3(2)
Cl2 Zr1 C6 C16 52.2(2)
C33 Zr1 C6 C16 -93.0(2)
C34 Zr1 C6 C16 -129.3(2)
C38 Zr1 C6 C16 -60.6(3)
C17 Zr1 C6 C16 -36.6(2)
C36 Zr1 C6 C16 -146.0(3)
C7 Zr1 C6 C16 -117.3(3)
C37 Zr1 C6 C16 -61.3(5)
Cl1 Zr1 C6 C7 -93.9(2)
C18 Zr1 C6 C7 38.0(2)
Cl2 Zr1 C6 C7 169.56(19)
C33 Zr1 C6 C7 24.3(2)
C34 Zr1 C6 C7 -12.0(3)
C38 Zr1 C6 C7 56.7(3)
C17 Zr1 C6 C7 80.8(2)
C36 Zr1 C6 C7 -28.7(4)
C37 Zr1 C6 C7 56.0(5)
C16 Zr1 C6 C7 117.3(3)
C3 C4 C7 C6 1.1(5)
C3 C4 C7 C18 -178.8(4)
C3 C4 C7 Zr1 93.8(4)
C5 C6 C7 C4 -0.9(5)
C16 C6 C7 C4 -178.2(3)
Zr1 C6 C7 C4 118.8(3)
C5 C6 C7 C18 179.1(3)
C16 C6 C7 C18 1.8(4)
Zr1 C6 C7 C18 -61.2(2)
C5 C6 C7 Zr1 -119.7(3)
C16 C6 C7 Zr1 63.0(2)
Cl1 Zr1 C7 C4 -31.3(3)
C18 Zr1 C7 C4 130.2(4)
Cl2 Zr1 C7 C4 -128.6(3)
C33 Zr1 C7 C4 88.4(3)
C34 Zr1 C7 C4 55.2(3)
C38 Zr1 C7 C4 108.1(3)
C17 Zr1 C7 C4 170.4(3)
C36 Zr1 C7 C4 49.9(3)
C37 Zr1 C7 C4 86.9(3)
C16 Zr1 C7 C4 -149.5(3)
C6 Zr1 C7 C4 -114.5(4)
Cl1 Zr1 C7 C6 83.2(2)
C18 Zr1 C7 C6 -115.3(3)
Cl2 Zr1 C7 C6 -14.0(3)
C33 Zr1 C7 C6 -157.0(2)
C34 Zr1 C7 C6 169.7(2)
C38 Zr1 C7 C6 -137.4(2)
C17 Zr1 C7 C6 -75.1(2)
C36 Zr1 C7 C6 164.4(2)
C37 Zr1 C7 C6 -158.6(2)
C16 Zr1 C7 C6 -35.0(2)
Cl1 Zr1 C7 C18 -161.5(2)
Cl2 Zr1 C7 C18 101.3(2)
C33 Zr1 C7 C18 -41.7(2)
C34 Zr1 C7 C18 -75.0(2)
C38 Zr1 C7 C18 -22.1(2)
C17 Zr1 C7 C18 40.2(2)
C36 Zr1 C7 C18 -80.3(2)
C37 Zr1 C7 C18 -43.3(3)
C16 Zr1 C7 C18 80.3(2)
C6 Zr1 C7 C18 115.3(3)
C11C C11 C12 C15 0.0(6)
C11B C11 C12 C15 -119.5(4)
C11A C11 C12 C15 120.8(4)
C11C C11 C12 C13 -178.5(4)
C11B C11 C12 C13 62.0(5)
C11A C11 C12 C13 -57.7(5)
C15 C12 C13 C14 -1.3(6)
C11 C12 C13 C14 177.3(4)
C12 C13 C14 C17 1.0(6)
C13 C12 C15 C16 1.5(5)
C11 C12 C15 C16 -177.0(4)
C12 C15 C16 C17 -1.6(6)
C12 C15 C16 C6 177.6(4)
C12 C15 C16 Zr1 79.5(4)
C5 C6 C16 C15 3.3(7)
C7 C6 C16 C15 -179.8(4)
Zr1 C6 C16 C15 -118.9(4)
C5 C6 C16 C17 -177.4(4)
C7 C6 C16 C17 -0.5(4)
Zr1 C6 C16 C17 60.3(2)
C5 C6 C16 Zr1 122.2(4)
C7 C6 C16 Zr1 -60.9(2)
Cl1 Zr1 C16 C15 95.6(3)
C18 Zr1 C16 C15 -153.3(4)
Cl2 Zr1 C16 C15 0.1(3)
C33 Zr1 C16 C15 -132.7(3)
C34 Zr1 C16 C15 -158.3(3)
C38 Zr1 C16 C15 -96.7(3)
C17 Zr1 C16 C15 -114.6(4)
C36 Zr1 C16 C15 -117.5(4)
C7 Zr1 C16 C15 164.8(4)
C37 Zr1 C16 C15 -74.7(3)
C6 Zr1 C16 C15 128.8(4)
Cl1 Zr1 C16 C17 -149.8(2)
C18 Zr1 C16 C17 -38.7(2)
Cl2 Zr1 C16 C17 114.7(2)
C33 Zr1 C16 C17 -18.1(2)
C34 Zr1 C16 C17 -43.7(3)
C38 Zr1 C16 C17 17.9(2)
C36 Zr1 C16 C17 -2.9(5)
C7 Zr1 C16 C17 -80.6(2)
C37 Zr1 C16 C17 39.9(3)
C6 Zr1 C16 C17 -116.6(3)
Cl1 Zr1 C16 C6 -33.2(2)
C18 Zr1 C16 C6 77.8(2)
Cl2 Zr1 C16 C6 -128.8(2)
C33 Zr1 C16 C6 98.5(2)
C34 Zr1 C16 C6 72.9(3)
C38 Zr1 C16 C6 134.4(2)
C17 Zr1 C16 C6 116.6(3)
C36 Zr1 C16 C6 113.6(4)
C7 Zr1 C16 C6 35.9(2)
C37 Zr1 C16 C6 156.4(2)
C15 C16 C17 C14 1.2(5)
C6 C16 C17 C14 -178.2(3)
Zr1 C16 C17 C14 -112.1(3)
C15 C16 C17 C18 178.4(3)
C6 C16 C17 C18 -1.0(4)
Zr1 C16 C17 C18 65.1(2)
C15 C16 C17 Zr1 113.3(3)
C6 C16 C17 Zr1 -66.1(3)
C13 C14 C17 C16 -0.9(5)
C13 C14 C17 C18 -177.2(4)
C13 C14 C17 Zr1 -92.1(4)
Cl1 Zr1 C17 C16 42.9(3)
C18 Zr1 C17 C16 114.5(3)
Cl2 Zr1 C17 C16 -65.0(2)
C33 Zr1 C17 C16 162.6(2)
C34 Zr1 C17 C16 149.2(2)
C38 Zr1 C17 C16 -163.1(2)
C36 Zr1 C17 C16 178.9(2)
C7 Zr1 C17 C16 75.0(2)
C37 Zr1 C17 C16 -152.6(2)
C6 Zr1 C17 C16 35.3(2)
Cl1 Zr1 C17 C14 158.0(2)
C18 Zr1 C17 C14 -130.5(4)
Cl2 Zr1 C17 C14 50.0(3)
C33 Zr1 C17 C14 -82.4(3)
C34 Zr1 C17 C14 -95.7(3)
C38 Zr1 C17 C14 -48.1(3)
C36 Zr1 C17 C14 -66.1(3)
C7 Zr1 C17 C14 -170.0(3)
C37 Zr1 C17 C14 -37.6(3)
C16 Zr1 C17 C14 115.0(4)
C6 Zr1 C17 C14 150.3(3)
Cl1 Zr1 C17 C18 -71.6(2)
Cl2 Zr1 C17 C18 -179.49(19)
C33 Zr1 C17 C18 48.1(2)
C34 Zr1 C17 C18 34.7(2)
C38 Zr1 C17 C18 82.4(2)
C36 Zr1 C17 C18 64.4(3)
C7 Zr1 C17 C18 -39.5(2)
C37 Zr1 C17 C18 92.9(2)
C16 Zr1 C17 C18 -114.5(3)
C6 Zr1 C17 C18 -79.2(2)
C16 C17 C18 C7 2.1(4)
C14 C17 C18 C7 178.6(4)
Zr1 C17 C18 C7 74.0(2)
C16 C17 C18 C20 -167.1(3)
C14 C17 C18 C20 9.4(6)
Zr1 C17 C18 C20 -95.2(3)
C16 C17 C18 Zr1 -71.9(3)
C14 C17 C18 Zr1 104.6(4)
C4 C7 C18 C17 177.6(4)
C6 C7 C18 C17 -2.4(4)
Zr1 C7 C18 C17 -71.3(2)
C4 C7 C18 C20 -13.9(7)
C6 C7 C18 C20 166.1(3)
Zr1 C7 C18 C20 97.1(3)
C4 C7 C18 Zr1 -111.0(4)
C6 C7 C18 Zr1 69.0(3)
Cl1 Zr1 C18 C17 131.55(19)
Cl2 Zr1 C18 C17 0.7(3)
C33 Zr1 C18 C17 -120.6(3)
C34 Zr1 C18 C17 -147.2(2)
C38 Zr1 C18 C17 -90.9(2)
C36 Zr1 C18 C17 -133.3(2)
C7 Zr1 C18 C17 110.5(3)
C37 Zr1 C18 C17 -99.7(2)
C16 Zr1 C18 C17 36.3(2)
C6 Zr1 C18 C17 74.6(2)
Cl1 Zr1 C18 C7 21.1(2)
Cl2 Zr1 C18 C7 -109.8(2)
C33 Zr1 C18 C7 129.0(3)
C34 Zr1 C18 C7 102.3(2)
C38 Zr1 C18 C7 158.7(2)
C17 Zr1 C18 C7 -110.5(3)
C36 Zr1 C18 C7 116.3(2)
C37 Zr1 C18 C7 149.8(2)
C16 Zr1 C18 C7 -74.2(2)
C6 Zr1 C18 C7 -35.9(2)
Cl1 Zr1 C18 C20 -106.5(2)
Cl2 Zr1 C18 C20 122.6(2)
C33 Zr1 C18 C20 1.4(2)
C34 Zr1 C18 C20 -25.3(2)
C38 Zr1 C18 C20 31.1(2)
C17 Zr1 C18 C20 121.9(3)
C36 Zr1 C18 C20 -11.3(3)
C7 Zr1 C18 C20 -127.6(3)
C37 Zr1 C18 C20 22.2(2)
C16 Zr1 C18 C20 158.2(3)
C6 Zr1 C18 C20 -163.5(3)
C17 C18 C20 C21 -41.0(4)
C7 C18 C20 C21 152.3(3)
Zr1 C18 C20 C21 -121.7(2)
C17 C18 C20 C27 -160.2(3)
C7 C18 C20 C27 33.1(5)
Zr1 C18 C20 C27 119.1(3)
C17 C18 C20 C33 78.9(4)
C7 C18 C20 C33 -87.8(4)
Zr1 C18 C20 C33 -1.8(3)
C27 C20 C21 C22 -95.8(4)
C18 C20 C21 C22 137.1(4)
C33 C20 C21 C22 27.1(5)
C27 C20 C21 C26 82.2(4)
C18 C20 C21 C26 -44.8(4)
C33 C20 C21 C26 -154.9(3)
C26 C21 C22 C23 2.1(6)
C20 C21 C22 C23 -179.9(3)
C21 C22 C23 C24 -0.5(6)
C22 C23 C24 C25 -1.6(6)
C23 C24 C25 C26 2.2(6)
C24 C25 C26 C21 -0.6(6)
C22 C21 C26 C25 -1.5(6)
C20 C21 C26 C25 -179.6(3)
C21 C20 C27 C32 -83.8(4)
C18 C20 C27 C32 38.8(5)
C33 C20 C27 C32 152.3(3)
C21 C20 C27 C28 88.9(4)
C18 C20 C27 C28 -148.5(3)
C33 C20 C27 C28 -35.1(5)
C32 C27 C28 C29 -1.8(6)
C20 C27 C28 C29 -174.7(3)
C27 C28 C29 C30 1.1(6)
C28 C29 C30 C31 0.7(6)
C29 C30 C31 C32 -1.7(6)
C30 C31 C32 C27 1.0(6)
C28 C27 C32 C31 0.7(6)
C20 C27 C32 C31 173.6(3)
C21 C20 C33 C38 39.7(5)
C27 C20 C33 C38 157.8(3)
C18 C20 C33 C38 -77.5(4)
C21 C20 C33 C34 -163.2(4)
C27 C20 C33 C34 -45.0(5)
C18 C20 C33 C34 79.7(4)
C21 C20 C33 Zr1 119.0(3)
C27 C20 C33 Zr1 -122.8(3)
C18 C20 C33 Zr1 1.8(3)
Cl1 Zr1 C33 C38 -133.63(19)
C18 Zr1 C33 C38 119.4(3)
Cl2 Zr1 C33 C38 2.0(3)
C34 Zr1 C33 C38 -112.8(3)
C17 Zr1 C33 C38 89.9(2)
C36 Zr1 C33 C38 -75.1(2)
C7 Zr1 C33 C38 145.2(2)
C37 Zr1 C33 C38 -36.1(2)
C16 Zr1 C33 C38 99.6(2)
C6 Zr1 C33 C38 132.5(2)
Cl1 Zr1 C33 C34 -20.8(2)
C18 Zr1 C33 C34 -127.8(3)
Cl2 Zr1 C33 C34 114.8(2)
C38 Zr1 C33 C34 112.8(3)
C17 Zr1 C33 C34 -157.3(2)
C36 Zr1 C33 C34 37.7(2)
C7 Zr1 C33 C34 -102.0(2)
C37 Zr1 C33 C34 76.7(2)
C16 Zr1 C33 C34 -147.6(2)
C6 Zr1 C33 C34 -114.7(2)
Cl1 Zr1 C33 C20 105.6(2)
C18 Zr1 C33 C20 -1.4(2)
Cl2 Zr1 C33 C20 -118.8(2)
C34 Zr1 C33 C20 126.4(3)
C38 Zr1 C33 C20 -120.8(3)
C17 Zr1 C33 C20 -30.9(2)
C36 Zr1 C33 C20 164.1(3)
C7 Zr1 C33 C20 24.4(2)
C37 Zr1 C33 C20 -156.9(3)
C16 Zr1 C33 C20 -21.2(3)
C6 Zr1 C33 C20 11.7(3)
C38 C33 C34 C36 -1.5(4)
C20 C33 C34 C36 -161.5(4)
Zr1 C33 C34 C36 -69.9(3)
C38 C33 C34 C35 -178.0(4)
C20 C33 C34 C35 22.0(7)
Zr1 C33 C34 C35 113.7(4)
C38 C33 C34 Zr1 68.3(3)
C20 C33 C34 Zr1 -91.7(4)
Cl1 Zr1 C34 C36 -85.3(2)
C18 Zr1 C34 C36 155.5(2)
Cl2 Zr1 C34 C36 12.2(3)
C33 Zr1 C34 C36 112.9(3)
C38 Zr1 C34 C36 74.4(2)
C17 Zr1 C34 C36 136.7(2)
C7 Zr1 C34 C36 -171.8(2)
C37 Zr1 C34 C36 35.0(2)
C16 Zr1 C34 C36 159.6(2)
C6 Zr1 C34 C36 -165.5(2)
Cl1 Zr1 C34 C33 161.8(2)
C18 Zr1 C34 C33 42.6(2)
Cl2 Zr1 C34 C33 -100.7(2)
C38 Zr1 C34 C33 -38.5(2)
C17 Zr1 C34 C33 23.8(2)
C36 Zr1 C34 C33 -112.9(3)
C7 Zr1 C34 C33 75.3(2)
C37 Zr1 C34 C33 -78.0(2)
C16 Zr1 C34 C33 46.7(3)
C6 Zr1 C34 C33 81.6(2)
Cl1 Zr1 C34 C35 34.6(3)
C18 Zr1 C34 C35 -84.6(3)
Cl2 Zr1 C34 C35 132.1(2)
C33 Zr1 C34 C35 -127.2(4)
C38 Zr1 C34 C35 -165.7(3)
C17 Zr1 C34 C35 -103.5(3)
C36 Zr1 C34 C35 119.8(4)
C7 Zr1 C34 C35 -51.9(3)
C37 Zr1 C34 C35 154.8(3)
C16 Zr1 C34 C35 -80.5(3)
C6 Zr1 C34 C35 -45.7(3)
C33 C34 C36 C37 -0.9(4)
C35 C34 C36 C37 175.9(3)
Zr1 C34 C36 C37 -67.6(3)
C33 C34 C36 Zr1 66.6(3)
C35 C34 C36 Zr1 -116.5(4)
Cl1 Zr1 C36 C37 -150.6(2)
C18 Zr1 C36 C37 91.4(2)
Cl2 Zr1 C36 C37 -54.0(2)
C33 Zr1 C36 C37 78.2(2)
C34 Zr1 C36 C37 117.4(3)
C38 Zr1 C36 C37 36.2(2)
C17 Zr1 C36 C37 58.5(3)
C7 Zr1 C36 C37 127.1(2)
C16 Zr1 C36 C37 60.6(5)
C6 Zr1 C36 C37 144.4(2)
Cl1 Zr1 C36 C34 92.0(2)
C18 Zr1 C36 C34 -26.1(2)
Cl2 Zr1 C36 C34 -171.4(2)
C33 Zr1 C36 C34 -39.2(2)
C38 Zr1 C36 C34 -81.2(2)
C17 Zr1 C36 C34 -58.9(3)
C7 Zr1 C36 C34 9.7(3)
C37 Zr1 C36 C34 -117.4(3)
C16 Zr1 C36 C34 -56.9(5)
C6 Zr1 C36 C34 27.0(4)
C34 C36 C37 C38 3.0(4)
Zr1 C36 C37 C38 -59.9(2)
C34 C36 C37 C39 -165.1(3)
Zr1 C36 C37 C39 132.0(4)
C34 C36 C37 Zr1 62.9(3)
Cl1 Zr1 C37 C36 31.8(2)
C18 Zr1 C37 C36 -100.4(2)
Cl2 Zr1 C37 C36 128.4(2)
C33 Zr1 C37 C36 -78.7(2)
C34 Zr1 C37 C36 -36.4(2)
C38 Zr1 C37 C36 -116.8(3)
C17 Zr1 C37 C36 -136.6(2)
C7 Zr1 C37 C36 -76.8(3)
C16 Zr1 C37 C36 -158.0(2)
C6 Zr1 C37 C36 -115.7(4)
Cl1 Zr1 C37 C38 148.61(19)
C18 Zr1 C37 C38 16.4(2)
Cl2 Zr1 C37 C38 -114.8(2)
C33 Zr1 C37 C38 38.1(2)
C34 Zr1 C37 C38 80.4(2)
C17 Zr1 C37 C38 -19.8(2)
C36 Zr1 C37 C38 116.8(3)
C7 Zr1 C37 C38 40.0(3)
C16 Zr1 C37 C38 -41.2(3)
C6 Zr1 C37 C38 1.1(5)
Cl1 Zr1 C37 C39 -92.1(4)
C18 Zr1 C37 C39 135.6(4)
Cl2 Zr1 C37 C39 4.4(4)
C33 Zr1 C37 C39 157.4(4)
C34 Zr1 C37 C39 -160.4(4)
C38 Zr1 C37 C39 119.2(5)
C17 Zr1 C37 C39 99.4(4)
C36 Zr1 C37 C39 -124.0(5)
C7 Zr1 C37 C39 159.2(3)
C16 Zr1 C37 C39 78.1(4)
C6 Zr1 C37 C39 120.3(4)
C36 C37 C38 C33 -4.0(4)
C39 C37 C38 C33 164.4(3)
Zr1 C37 C38 C33 -65.5(3)
C36 C37 C38 Zr1 61.5(3)
C39 C37 C38 Zr1 -130.2(4)
C34 C33 C38 C37 3.5(4)
C20 C33 C38 C37 164.8(3)
Zr1 C33 C38 C37 70.8(3)
C34 C33 C38 Zr1 -67.3(3)
C20 C33 C38 Zr1 94.0(3)
Cl1 Zr1 C38 C37 -45.6(3)
C18 Zr1 C38 C37 -164.1(2)
Cl2 Zr1 C38 C37 66.4(2)
C33 Zr1 C38 C37 -115.1(3)
C34 Zr1 C38 C37 -76.3(2)
C17 Zr1 C38 C37 161.2(2)
C36 Zr1 C38 C37 -35.6(2)
C7 Zr1 C38 C37 -151.8(2)
C16 Zr1 C38 C37 151.7(2)
C6 Zr1 C38 C37 -179.6(2)
Cl1 Zr1 C38 C33 69.6(2)
C18 Zr1 C38 C33 -49.0(2)
Cl2 Zr1 C38 C33 -178.5(2)
C34 Zr1 C38 C33 38.9(2)
C17 Zr1 C38 C33 -83.6(2)
C36 Zr1 C38 C33 79.5(2)
C7 Zr1 C38 C33 -36.7(2)
C37 Zr1 C38 C33 115.1(3)
C16 Zr1 C38 C33 -93.1(2)
C6 Zr1 C38 C33 -64.4(3)
C36 C37 C39 C39A -162.6(4)
C38 C37 C39 C39A 31.4(5)
Zr1 C37 C39 C39A -62.7(5)
C36 C37 C39 C39B -41.6(5)
C38 C37 C39 C39B 152.5(4)
Zr1 C37 C39 C39B 58.3(5)
C36 C37 C39 C40 76.6(4)
C38 C37 C39 C40 -89.3(4)
Zr1 C37 C39 C40 176.6(3)
C39A C39 C40 C41 163.7(3)
C37 C39 C40 C41 -75.7(4)
C39B C39 C40 C41 43.7(5)
C39A C39 C40 C45 -19.0(5)
C37 C39 C40 C45 101.6(4)
C39B C39 C40 C45 -139.0(4)
C45 C40 C41 C42 1.9(6)
C39 C40 C41 C42 179.3(4)
C40 C41 C42 C43 -1.3(6)
C41 C42 C43 C44 -0.2(7)
C42 C43 C44 C45 1.1(7)
C43 C44 C45 C40 -0.4(7)
C41 C40 C45 C44 -1.0(6)
C39 C40 C45 C44 -178.4(4)
C51B C51 C52 C55 -8.6(5)
C51A C51 C52 C55 111.4(4)
C51C C51 C52 C55 -129.6(4)
C51B C51 C52 C53 171.5(3)
C51A C51 C52 C53 -68.5(4)
C51C C51 C52 C53 50.5(5)
C55 C52 C53 C54 0.0(5)
C51 C52 C53 C54 179.9(3)
C52 C53 C54 C57 -0.1(5)
C53 C52 C55 C56 -0.5(5)
C51 C52 C55 C56 179.6(3)
C52 C55 C56 C66 -179.0(4)
C52 C55 C56 C57 1.0(5)
C52 C55 C56 Zr2 85.0(4)
Cl4 Zr2 C56 C55 -20.1(3)
Cl3 Zr2 C56 C55 75.7(3)
C58 Zr2 C56 C55 -151.8(4)
C83 Zr2 C56 C55 -138.4(3)
C84 Zr2 C56 C55 -102.3(3)
C86 Zr2 C56 C55 -171.1(3)
C67 Zr2 C56 C55 165.0(4)
C88 Zr2 C56 C55 -86.1(4)
C57 Zr2 C56 C55 -113.5(4)
C87 Zr2 C56 C55 -172.6(3)
C66 Zr2 C56 C55 127.9(4)
Cl4 Zr2 C56 C66 -148.0(2)
Cl3 Zr2 C56 C66 -52.2(2)
C58 Zr2 C56 C66 80.2(2)
C83 Zr2 C56 C66 93.7(2)
C84 Zr2 C56 C66 129.7(2)
C86 Zr2 C56 C66 61.0(3)
C67 Zr2 C56 C66 37.0(2)
C88 Zr2 C56 C66 146.0(3)
C57 Zr2 C56 C66 118.6(3)
C87 Zr2 C56 C66 59.5(4)
Cl4 Zr2 C56 C57 93.4(2)
Cl3 Zr2 C56 C57 -170.8(2)
C58 Zr2 C56 C57 -38.3(2)
C83 Zr2 C56 C57 -24.9(2)
C84 Zr2 C56 C57 11.2(3)
C86 Zr2 C56 C57 -57.6(3)
C67 Zr2 C56 C57 -81.5(2)
C88 Zr2 C56 C57 27.4(4)
C87 Zr2 C56 C57 -59.1(5)
C66 Zr2 C56 C57 -118.6(3)
C53 C54 C57 C56 0.6(5)
C53 C54 C57 C58 179.4(4)
C53 C54 C57 Zr2 -92.8(4)
C55 C56 C57 C54 -1.1(5)
C66 C56 C57 C54 178.9(3)
Zr2 C56 C57 C54 -118.7(3)
C55 C56 C57 C58 179.8(3)
C66 C56 C57 C58 -0.2(4)
Zr2 C56 C57 C58 62.2(2)
C55 C56 C57 Zr2 117.6(3)
C66 C56 C57 Zr2 -62.4(3)
Cl4 Zr2 C57 C54 31.7(3)
Cl3 Zr2 C57 C54 128.1(3)
C58 Zr2 C57 C54 -129.4(4)
C83 Zr2 C57 C54 -87.8(3)
C84 Zr2 C57 C54 -54.8(3)
C86 Zr2 C57 C54 -107.9(3)
C67 Zr2 C57 C54 -169.8(4)
C88 Zr2 C57 C54 -49.9(3)
C87 Zr2 C57 C54 -87.4(3)
C66 Zr2 C57 C54 150.0(3)
C56 Zr2 C57 C54 115.7(4)
Cl4 Zr2 C57 C56 -84.0(2)
Cl3 Zr2 C57 C56 12.4(3)
C58 Zr2 C57 C56 114.9(3)
C83 Zr2 C57 C56 156.6(2)
C84 Zr2 C57 C56 -170.5(2)
C86 Zr2 C57 C56 136.4(2)
C67 Zr2 C57 C56 74.6(2)
C88 Zr2 C57 C56 -165.5(2)
C87 Zr2 C57 C56 156.9(2)
C66 Zr2 C57 C56 34.4(2)
Cl4 Zr2 C57 C58 161.1(2)
Cl3 Zr2 C57 C58 -102.5(2)
C83 Zr2 C57 C58 41.6(2)
C84 Zr2 C57 C58 74.6(2)
C86 Zr2 C57 C58 21.5(2)
C67 Zr2 C57 C58 -40.3(2)
C88 Zr2 C57 C58 79.6(2)
C87 Zr2 C57 C58 42.0(3)
C66 Zr2 C57 C58 -80.5(2)
C56 Zr2 C57 C58 -114.9(3)
C54 C57 C58 C67 -178.1(4)
C56 C57 C58 C67 0.8(4)
Zr2 C57 C58 C67 70.4(2)
C54 C57 C58 C70 16.4(6)
C56 C57 C58 C70 -164.7(3)
Zr2 C57 C58 C70 -95.0(3)
C54 C57 C58 Zr2 111.4(4)
C56 C57 C58 Zr2 -69.7(2)
Cl4 Zr2 C58 C57 -21.5(2)
Cl3 Zr2 C58 C57 109.5(2)
C83 Zr2 C58 C57 -129.1(3)
C84 Zr2 C58 C57 -102.9(2)
C86 Zr2 C58 C57 -159.1(2)
C67 Zr2 C58 C57 110.6(3)
C88 Zr2 C58 C57 -117.5(2)
C87 Zr2 C58 C57 -150.8(2)
C66 Zr2 C58 C57 74.2(2)
C56 Zr2 C58 C57 36.0(2)
Cl4 Zr2 C58 C67 -132.2(2)
Cl3 Zr2 C58 C67 -1.1(3)
C83 Zr2 C58 C67 120.3(3)
C84 Zr2 C58 C67 146.4(2)
C86 Zr2 C58 C67 90.2(2)
C88 Zr2 C58 C67 131.9(2)
C57 Zr2 C58 C67 -110.6(3)
C87 Zr2 C58 C67 98.6(2)
C66 Zr2 C58 C67 -36.5(2)
C56 Zr2 C58 C67 -74.6(2)
Cl4 Zr2 C58 C70 105.7(2)
Cl3 Zr2 C58 C70 -123.2(2)
C83 Zr2 C58 C70 -1.8(2)
C84 Zr2 C58 C70 24.4(2)
C86 Zr2 C58 C70 -31.8(2)
C67 Zr2 C58 C70 -122.1(3)
C88 Zr2 C58 C70 9.8(3)
C57 Zr2 C58 C70 127.3(3)
C87 Zr2 C58 C70 -23.5(2)
C66 Zr2 C58 C70 -158.5(3)
C56 Zr2 C58 C70 163.3(3)
C61C C61 C62 C65 6.4(6)
C61B C61 C62 C65 128.1(4)
C61A C61 C62 C65 -112.2(4)
C61C C61 C62 C63 -177.4(4)
C61B C61 C62 C63 -55.7(5)
C61A C61 C62 C63 64.0(5)
C65 C62 C63 C64 0.6(6)
C61 C62 C63 C64 -175.9(4)
C62 C63 C64 C67 0.6(6)
C63 C62 C65 C66 -2.1(5)
C61 C62 C65 C66 174.1(4)
C62 C65 C66 C56 -176.0(4)
C62 C65 C66 C67 2.6(6)
C62 C65 C66 Zr2 -77.5(4)
C55 C56 C66 C65 -1.7(7)
C57 C56 C66 C65 178.3(4)
Zr2 C56 C66 C65 118.2(4)
C55 C56 C66 C67 179.5(4)
C57 C56 C66 C67 -0.5(4)
Zr2 C56 C66 C67 -60.6(2)
C55 C56 C66 Zr2 -119.9(4)
C57 C56 C66 Zr2 60.1(2)
Cl4 Zr2 C66 C65 -96.3(3)
Cl3 Zr2 C66 C65 -1.6(3)
C58 Zr2 C66 C65 152.4(3)
C83 Zr2 C66 C65 131.6(3)
C84 Zr2 C66 C65 156.6(3)
C86 Zr2 C66 C65 95.8(3)
C67 Zr2 C66 C65 113.4(4)
C88 Zr2 C66 C65 111.8(4)
C57 Zr2 C66 C65 -165.7(4)
C87 Zr2 C66 C65 73.1(3)
C56 Zr2 C66 C65 -130.5(4)
Cl4 Zr2 C66 C56 34.2(2)
Cl3 Zr2 C66 C56 128.9(2)
C58 Zr2 C66 C56 -77.1(2)
C83 Zr2 C66 C56 -97.9(2)
C84 Zr2 C66 C56 -72.9(3)
C86 Zr2 C66 C56 -133.7(2)
C67 Zr2 C66 C56 -116.1(3)
C88 Zr2 C66 C56 -117.7(4)
C57 Zr2 C66 C56 -35.3(2)
C87 Zr2 C66 C56 -156.4(2)
Cl4 Zr2 C66 C67 150.3(2)
Cl3 Zr2 C66 C67 -115.0(2)
C58 Zr2 C66 C67 39.0(2)
C83 Zr2 C66 C67 18.2(2)
C84 Zr2 C66 C67 43.1(3)
C86 Zr2 C66 C67 -17.6(2)
C88 Zr2 C66 C67 -1.6(5)
C57 Zr2 C66 C67 80.8(2)
C87 Zr2 C66 C67 -40.4(3)
C56 Zr2 C66 C67 116.1(3)
C63 C64 C67 C66 -0.1(5)
C63 C64 C67 C58 175.3(4)
C63 C64 C67 Zr2 90.7(4)
C65 C66 C67 C64 -1.4(5)
C56 C66 C67 C64 177.5(3)
Zr2 C66 C67 C64 111.2(3)
C65 C66 C67 C58 -177.9(3)
C56 C66 C67 C58 1.0(4)
Zr2 C66 C67 C58 -65.3(3)
C65 C66 C67 Zr2 -112.6(3)
C56 C66 C67 Zr2 66.3(3)
C57 C58 C67 C64 -176.8(4)
C70 C58 C67 C64 -10.5(6)
Zr2 C58 C67 C64 -104.0(4)
C57 C58 C67 C66 -1.1(4)
C70 C58 C67 C66 165.2(3)
Zr2 C58 C67 C66 71.8(3)
C57 C58 C67 Zr2 -72.9(2)
C70 C58 C67 Zr2 93.5(3)
Cl4 Zr2 C67 C64 -158.5(2)
Cl3 Zr2 C67 C64 -50.9(3)
C58 Zr2 C67 C64 130.0(4)
C83 Zr2 C67 C64 81.7(3)
C84 Zr2 C67 C64 94.3(3)
C86 Zr2 C67 C64 47.5(3)
C88 Zr2 C67 C64 63.6(3)
C57 Zr2 C67 C64 169.3(3)
C87 Zr2 C67 C64 36.2(3)
C66 Zr2 C67 C64 -115.8(4)
C56 Zr2 C67 C64 -151.2(3)
Cl4 Zr2 C67 C66 -42.7(3)
Cl3 Zr2 C67 C66 64.9(2)
C58 Zr2 C67 C66 -114.3(3)
C83 Zr2 C67 C66 -162.6(2)
C84 Zr2 C67 C66 -149.9(2)
C86 Zr2 C67 C66 163.2(2)
C88 Zr2 C67 C66 179.4(2)
C57 Zr2 C67 C66 -74.9(2)
C87 Zr2 C67 C66 152.0(2)
C56 Zr2 C67 C66 -35.4(2)
Cl4 Zr2 C67 C58 71.6(2)
Cl3 Zr2 C67 C58 179.1(2)
C83 Zr2 C67 C58 -48.3(2)
C84 Zr2 C67 C58 -35.7(2)
C86 Zr2 C67 C58 -82.5(2)
C88 Zr2 C67 C58 -66.3(3)
C57 Zr2 C67 C58 39.4(2)
C87 Zr2 C67 C58 -93.7(2)
C66 Zr2 C67 C58 114.3(3)
C56 Zr2 C67 C58 78.9(2)
C57 C58 C70 C83 86.4(4)
C67 C58 C70 C83 -76.8(4)
Zr2 C58 C70 C83 2.5(3)
C57 C58 C70 C77 -36.1(5)
C67 C58 C70 C77 160.8(3)
Zr2 C58 C70 C77 -120.0(3)
C57 C58 C70 C71 -154.8(3)
C67 C58 C70 C71 42.1(5)
Zr2 C58 C70 C71 121.3(2)
C83 C70 C71 C72 -30.3(5)
C77 C70 C71 C72 92.3(4)
C58 C70 C71 C72 -141.4(3)
C83 C70 C71 C76 153.5(3)
C77 C70 C71 C76 -83.9(4)
C58 C70 C71 C76 42.4(4)
C76 C71 C72 C73 -3.9(6)
C70 C71 C72 C73 179.9(3)
C71 C72 C73 C74 1.6(6)
C72 C73 C74 C75 1.6(6)
C73 C74 C75 C76 -2.3(6)
C74 C75 C76 C71 -0.1(6)
C72 C71 C76 C75 3.2(6)
C70 C71 C76 C75 179.4(3)
C83 C70 C77 C78 34.7(5)
C58 C70 C77 C78 150.0(3)
C71 C70 C77 C78 -87.4(4)
C83 C70 C77 C82 -153.1(3)
C58 C70 C77 C82 -37.8(5)
C71 C70 C77 C82 84.8(4)
C82 C77 C78 C79 2.9(6)
C70 C77 C78 C79 175.2(3)
C77 C78 C79 C80 -1.6(6)
C78 C79 C80 C81 0.0(7)
C79 C80 C81 C82 0.4(6)
C80 C81 C82 C77 0.9(6)
C78 C77 C82 C81 -2.5(6)
C70 C77 C82 C81 -174.7(3)
C77 C70 C83 C86 -159.1(3)
C58 C70 C83 C86 75.9(4)
C71 C70 C83 C86 -42.0(5)
C77 C70 C83 C84 44.6(5)
C58 C70 C83 C84 -80.4(4)
C71 C70 C83 C84 161.7(4)
C77 C70 C83 Zr2 122.5(3)
C58 C70 C83 Zr2 -2.5(3)
C71 C70 C83 Zr2 -120.4(3)
Cl4 Zr2 C83 C86 134.50(19)
Cl3 Zr2 C83 C86 0.6(3)
C58 Zr2 C83 C86 -118.1(3)
C84 Zr2 C83 C86 113.4(3)
C67 Zr2 C83 C86 -88.2(2)
C88 Zr2 C83 C86 75.2(2)
C57 Zr2 C83 C86 -143.9(2)
C87 Zr2 C83 C86 36.5(2)
C66 Zr2 C83 C86 -98.0(2)
C56 Zr2 C83 C86 -130.9(2)
Cl4 Zr2 C83 C84 21.1(2)
Cl3 Zr2 C83 C84 -112.8(2)
C58 Zr2 C83 C84 128.6(3)
C86 Zr2 C83 C84 -113.4(3)
C67 Zr2 C83 C84 158.5(2)
C88 Zr2 C83 C84 -38.2(2)
C57 Zr2 C83 C84 102.8(2)
C87 Zr2 C83 C84 -76.9(2)
C66 Zr2 C83 C84 148.7(2)
C56 Zr2 C83 C84 115.7(2)
Cl4 Zr2 C83 C70 -105.6(2)
Cl3 Zr2 C83 C70 120.4(2)
C58 Zr2 C83 C70 1.8(2)
C84 Zr2 C83 C70 -126.8(3)
C86 Zr2 C83 C70 119.9(3)
C67 Zr2 C83 C70 31.7(2)
C88 Zr2 C83 C70 -164.9(3)
C57 Zr2 C83 C70 -24.0(2)
C87 Zr2 C83 C70 156.3(3)
C66 Zr2 C83 C70 21.9(3)
C56 Zr2 C83 C70 -11.1(3)
C86 C83 C84 C88 1.5(4)
C70 C83 C84 C88 160.5(3)
Zr2 C83 C84 C88 69.1(3)
C86 C83 C84 C85 179.1(4)
C70 C83 C84 C85 -21.8(6)
Zr2 C83 C84 C85 -113.3(4)
C86 C83 C84 Zr2 -67.6(3)
C70 C83 C84 Zr2 91.4(4)
Cl4 Zr2 C84 C83 -161.5(2)
Cl3 Zr2 C84 C83 102.2(2)
C58 Zr2 C84 C83 -42.0(2)
C86 Zr2 C84 C83 38.1(2)
C67 Zr2 C84 C83 -22.5(2)
C88 Zr2 C84 C83 112.8(3)
C57 Zr2 C84 C83 -74.7(2)
C87 Zr2 C84 C83 77.9(2)
C66 Zr2 C84 C83 -45.5(3)
C56 Zr2 C84 C83 -80.6(2)
Cl4 Zr2 C84 C88 85.7(2)
Cl3 Zr2 C84 C88 -10.6(3)
C58 Zr2 C84 C88 -154.8(2)
C83 Zr2 C84 C88 -112.8(3)
C86 Zr2 C84 C88 -74.7(2)
C67 Zr2 C84 C88 -135.4(2)
C57 Zr2 C84 C88 172.4(2)
C87 Zr2 C84 C88 -34.9(2)
C66 Zr2 C84 C88 -158.3(2)
C56 Zr2 C84 C88 166.6(2)
Cl4 Zr2 C84 C85 -34.1(3)
Cl3 Zr2 C84 C85 -130.4(2)
C58 Zr2 C84 C85 85.4(3)
C83 Zr2 C84 C85 127.4(4)
C86 Zr2 C84 C85 165.5(3)
C67 Zr2 C84 C85 104.9(3)
C88 Zr2 C84 C85 -119.8(4)
C57 Zr2 C84 C85 52.7(3)
C87 Zr2 C84 C85 -154.7(3)
C66 Zr2 C84 C85 81.9(3)
C56 Zr2 C84 C85 46.8(3)
C84 C83 C86 C87 -3.6(4)
C70 C83 C86 C87 -164.3(3)
Zr2 C83 C86 C87 -70.7(3)
C84 C83 C86 Zr2 67.1(3)
C70 C83 C86 Zr2 -93.6(3)
Cl4 Zr2 C86 C87 46.6(3)
Cl3 Zr2 C86 C87 -64.6(2)
C58 Zr2 C86 C87 165.0(2)
C83 Zr2 C86 C87 114.9(3)
C84 Zr2 C86 C87 76.4(2)
C67 Zr2 C86 C87 -159.9(2)
C88 Zr2 C86 C87 35.2(2)
C57 Zr2 C86 C87 153.0(2)
C66 Zr2 C86 C87 -150.4(2)
C56 Zr2 C86 C87 -179.1(2)
Cl4 Zr2 C86 C83 -68.4(2)
Cl3 Zr2 C86 C83 -179.6(2)
C58 Zr2 C86 C83 50.0(2)
C84 Zr2 C86 C83 -38.5(2)
C67 Zr2 C86 C83 85.2(2)
C88 Zr2 C86 C83 -79.7(2)
C57 Zr2 C86 C83 38.0(2)
C87 Zr2 C86 C83 -114.9(3)
C66 Zr2 C86 C83 94.6(2)
C56 Zr2 C86 C83 65.9(3)
C83 C86 C87 C88 4.3(4)
Zr2 C86 C87 C88 -61.8(3)
C83 C86 C87 C89 -163.2(4)
Zr2 C86 C87 C89 130.6(4)
C83 C86 C87 Zr2 66.2(3)
Cl4 Zr2 C87 C88 -31.0(2)
Cl3 Zr2 C87 C88 -126.4(2)
C58 Zr2 C87 C88 101.7(2)
C83 Zr2 C87 C88 79.1(2)
C84 Zr2 C87 C88 37.1(2)
C86 Zr2 C87 C88 117.1(3)
C67 Zr2 C87 C88 138.2(2)
C57 Zr2 C87 C88 78.7(3)
C66 Zr2 C87 C88 159.8(2)
C56 Zr2 C87 C88 119.3(4)
Cl4 Zr2 C87 C86 -148.1(2)
Cl3 Zr2 C87 C86 116.5(2)
C58 Zr2 C87 C86 -15.4(2)
C83 Zr2 C87 C86 -38.0(2)
C84 Zr2 C87 C86 -80.0(2)
C67 Zr2 C87 C86 21.1(2)
C88 Zr2 C87 C86 -117.1(3)
C57 Zr2 C87 C86 -38.5(3)
C66 Zr2 C87 C86 42.7(3)
C56 Zr2 C87 C86 2.2(5)
Cl4 Zr2 C87 C89 93.9(3)
Cl3 Zr2 C87 C89 -1.5(3)
C58 Zr2 C87 C89 -133.4(3)
C83 Zr2 C87 C89 -156.0(4)
C84 Zr2 C87 C89 162.0(4)
C86 Zr2 C87 C89 -118.0(4)
C67 Zr2 C87 C89 -96.9(4)
C88 Zr2 C87 C89 124.9(4)
C57 Zr2 C87 C89 -156.4(3)
C66 Zr2 C87 C89 -75.3(4)
C56 Zr2 C87 C89 -115.8(4)
C86 C87 C88 C84 -3.4(4)
C89 C87 C88 C84 163.7(4)
Zr2 C87 C88 C84 -63.5(3)
C86 C87 C88 Zr2 60.1(3)
C89 C87 C88 Zr2 -132.9(4)
C83 C84 C88 C87 1.2(4)
C85 C84 C88 C87 -176.7(3)
Zr2 C84 C88 C87 67.6(3)
C83 C84 C88 Zr2 -66.4(2)
C85 C84 C88 Zr2 115.7(4)
Cl4 Zr2 C88 C87 151.4(2)
Cl3 Zr2 C88 C87 55.6(2)
C58 Zr2 C88 C87 -90.0(2)
C83 Zr2 C88 C87 -78.0(2)
C84 Zr2 C88 C87 -116.9(3)
C86 Zr2 C88 C87 -36.2(2)
C67 Zr2 C88 C87 -56.1(3)
C57 Zr2 C88 C87 -125.9(2)
C66 Zr2 C88 C87 -55.0(5)
C56 Zr2 C88 C87 -142.7(2)
Cl4 Zr2 C88 C84 -91.7(2)
Cl3 Zr2 C88 C84 172.5(2)
C58 Zr2 C88 C84 26.9(2)
C83 Zr2 C88 C84 39.0(2)
C86 Zr2 C88 C84 80.7(2)
C67 Zr2 C88 C84 60.8(3)
C57 Zr2 C88 C84 -9.0(3)
C87 Zr2 C88 C84 116.9(3)
C66 Zr2 C88 C84 61.9(5)
C56 Zr2 C88 C84 -25.8(4)
C88 C87 C89 C89A 41.2(5)
C86 C87 C89 C89A -153.9(4)
Zr2 C87 C89 C89A -60.3(5)
C88 C87 C89 C90 -79.1(4)
C86 C87 C89 C90 85.8(4)
Zr2 C87 C89 C90 179.5(3)
C88 C87 C89 C89B 161.9(4)
C86 C87 C89 C89B -33.1(5)
Zr2 C87 C89 C89B 60.5(4)
C87 C89 C90 C95 101.7(4)
C89A C89 C90 C95 -18.1(5)
C89B C89 C90 C95 -138.7(4)
C87 C89 C90 C91 -75.7(4)
C89A C89 C90 C91 164.4(3)
C89B C89 C90 C91 43.9(4)
C95 C90 C91 C92 2.1(6)
C89 C90 C91 C92 179.8(4)
C90 C91 C92 C93 -2.5(6)
C91 C92 C93 C94 1.6(7)
C92 C93 C94 C95 -0.4(7)
C93 C94 C95 C90 0.1(7)
C91 C90 C95 C94 -0.9(6)
C89 C90 C95 C94 -178.4(4)
